data_1513615
loop_
_publ_author_name
'Mart\'inez-Mart\'inez, A. J.'
'Armstrong, D. R.'
'Conway, B.'
'Fleming, B. J.'
'Klett, J.'
'Kennedy, A. R.'
'Mulvey, R. E.'
'Robertson, S. D.'
'O'Hara, C. T.'

_publ_section_title
;
 Pre-inverse-crowns: synthetic, structural and reactivity studies of
 alkali metal magnesiates primed for inverse crown formation
;
_journal_issue 2
_journal_name_full 'Chemical Science'
_journal_page_first 771
_journal_paper_doi 10.1039/c3sc52816b
_journal_volume 5
_journal_year 2014
_chemical_formula_sum 'C22 H45 K Mg N2'
_chemical_formula_weight 401.01
_chemical_name_systematic
; 
 ? 
;
_space_group_IT_number 4
_symmetry_cell_setting monoclinic
_symmetry_space_group_name_Hall 'P 2yb'
_symmetry_space_group_name_H-M 'P 1 21 1'
_atom_sites_solution_hydrogens geom
_atom_sites_solution_primary direct
_atom_sites_solution_secondary difmap
_audit_creation_method SHELXL-97
_cell_angle_alpha 90.00
_cell_angle_beta 105.997(4)
_cell_angle_gamma 90.00
_cell_formula_units_Z 6
_cell_length_a 12.8807(5)
_cell_length_b 26.5173(9)
_cell_length_c 16.1073(6)
_cell_measurement_reflns_used 7810
_cell_measurement_temperature 123(2)
_cell_measurement_theta_max 55.6698
_cell_measurement_theta_min 3.3025
_cell_volume 5288.6(4)
_computing_structure_refinement 'SHELXL-97 (Sheldrick, 1997)'
_computing_structure_solution 'SHELXS-97 (Sheldrick, 1990)'
_diffrn_ambient_temperature 123(2)
_diffrn_measured_fraction_theta_full 0.987
_diffrn_measured_fraction_theta_max 0.987
_diffrn_measurement_device_type 'Oxford Diffraction Gemini S'
_diffrn_measurement_method 'omega scans'
_diffrn_radiation_monochromator graphite
_diffrn_radiation_source 'fine-focus sealed tube'
_diffrn_radiation_type CuK\a
_diffrn_radiation_wavelength 1.54180
_diffrn_reflns_av_R_equivalents 0.0499
_diffrn_reflns_av_sigmaI/netI 0.1081
_diffrn_reflns_limit_h_max 13
_diffrn_reflns_limit_h_min -12
_diffrn_reflns_limit_k_max 28
_diffrn_reflns_limit_k_min -28
_diffrn_reflns_limit_l_max 16
_diffrn_reflns_limit_l_min -17
_diffrn_reflns_number 20246
_diffrn_reflns_theta_full 55.74
_diffrn_reflns_theta_max 55.74
_diffrn_reflns_theta_min 6.36
_exptl_absorpt_coefficient_mu 1.516
_exptl_absorpt_correction_T_max 1.00000
_exptl_absorpt_correction_T_min 0.84562
_exptl_absorpt_correction_type multi-scan
_exptl_absorpt_process_details
;
CrysAlisPro, Agilent Technologies,
Version 1.171.34.46 (release 25-11-2010 CrysAlis171 .NET)
(compiled Nov 25 2010,17:55:46)
Empirical absorption correction using spherical harmonics,
 implemented in SCALE3 ABSPACK scaling algorithm.
;
_exptl_crystal_colour colourless
_exptl_crystal_density_diffrn 0.755
_exptl_crystal_density_method 'not measured'
_exptl_crystal_description prism
_exptl_crystal_F_000 1332
_exptl_crystal_size_max 0.2
_exptl_crystal_size_mid 0.1
_exptl_crystal_size_min 0.1
_refine_diff_density_max 0.244
_refine_diff_density_min -0.157
_refine_diff_density_rms 0.032
_refine_ls_abs_structure_details 'Flack H D (1983), Acta Cryst. A39, 876-881'
_refine_ls_abs_structure_Flack 0.151(9)
_refine_ls_extinction_method none
_refine_ls_goodness_of_fit_ref 0.805
_refine_ls_hydrogen_treatment constr
_refine_ls_matrix_type full
_refine_ls_number_parameters 731
_refine_ls_number_reflns 11462
_refine_ls_number_restraints 1
_refine_ls_restrained_S_all 0.805
_refine_ls_R_factor_all 0.0729
_refine_ls_R_factor_gt 0.0468
_refine_ls_shift/su_max 0.001
_refine_ls_shift/su_mean 0.000
_refine_ls_structure_factor_coef Fsqd
_refine_ls_weighting_details 'calc w=1/[\s^2^(Fo^2^)+(0.0457P)^2^+0.0000P] where P=(Fo^2^+2Fc^2^)/3'
_refine_ls_weighting_scheme calc
_refine_ls_wR_factor_gt 0.0923
_refine_ls_wR_factor_ref 0.0975
_reflns_number_gt 7019
_reflns_number_total 11462
_reflns_threshold_expression I>2sigma(I)
_cod_data_source_file c3sc52816b.txt
_cod_data_source_block jkben9
_cod_original_cell_volume 5288.6(3)
_cod_original_sg_symbol_H-M P21
_cod_database_code 1513615

loop_
_symmetry_equiv_pos_as_xyz
'x, y, z'
'-x, y+1/2, -z'

loop_
_atom_site_label
_atom_site_type_symbol
_atom_site_fract_x
_atom_site_fract_y
_atom_site_fract_z
_atom_site_U_iso_or_equiv
_atom_site_adp_type
_atom_site_occupancy
_atom_site_symmetry_multiplicity
_atom_site_calc_flag
_atom_site_refinement_flags
Mg1 Mg -0.08335(12) 0.49986(6) 0.55379(9) 0.0517(4) Uani 1 1 d .
Mg2 Mg 0.35182(12) 0.60711(6) 0.84969(9) 0.0497(4) Uani 1 1 d .
Mg3 Mg 0.68694(12) 0.40320(6) 0.86026(9) 0.0506(4) Uani 1 1 d .
K1 K 0.13177(8) 0.58841(4) 0.65440(6) 0.0569(3) Uani 1 1 d .
K2 K 0.55752(8) 0.51122(4) 0.92951(6) 0.0581(3) Uani 1 1 d .
K3 K 0.80626(9) 0.41104(4) 0.67934(6) 0.0602(3) Uani 1 1 d .
N11 N -0.0452(3) 0.56233(15) 0.4951(2) 0.0582(11) Uani 1 1 d .
N21 N 0.2567(3) 0.66397(14) 0.7747(2) 0.0503(10) Uani 1 1 d .
N31 N 0.4538(3) 0.60400(15) 0.9719(2) 0.0550(11) Uani 1 1 d .
N41 N 0.6559(3) 0.41179(14) 0.9807(2) 0.0496(10) Uani 1 1 d .
N51 N 0.7252(3) 0.34299(15) 0.7953(3) 0.0621(12) Uani 1 1 d .
N61 N 0.8315(3) 0.43498(15) 0.5067(2) 0.0515(11) Uani 1 1 d .
C1A C -0.0372(4) 0.50284(18) 0.6933(2) 0.0557(13) Uani 1 1 d .
H1AA H -0.0088 0.5373 0.7087 0.067 Uiso 1 1 calc R
H1AB H -0.1055 0.5007 0.7101 0.067 Uiso 1 1 calc R
C1B C 0.0422(4) 0.46715(18) 0.7550(3) 0.0542(14) Uani 1 1 d .
H1BA H 0.0135 0.4324 0.7448 0.065 Uiso 1 1 calc R
H1BB H 0.1117 0.4679 0.7399 0.065 Uiso 1 1 calc R
C1C C 0.0647(4) 0.47872(19) 0.8514(3) 0.0673(16) Uani 1 1 d .
H1CA H 0.0912 0.5138 0.8618 0.081 Uiso 1 1 calc R
H1CB H -0.0040 0.4765 0.8675 0.081 Uiso 1 1 calc R
C1D C 0.1470(4) 0.4436(2) 0.9102(3) 0.0848(19) Uani 1 1 d .
H1DA H 0.1631 0.4557 0.9699 0.127 Uiso 1 1 calc R
H1DB H 0.2134 0.4432 0.8918 0.127 Uiso 1 1 calc R
H1DC H 0.1171 0.4094 0.9066 0.127 Uiso 1 1 calc R
C2A C 0.3273(4) 0.53463(16) 0.7848(3) 0.0534(14) Uani 1 1 d .
H2AA H 0.3646 0.5096 0.8285 0.064 Uiso 1 1 calc R
H2AB H 0.2491 0.5274 0.7725 0.064 Uiso 1 1 calc R
C2B C 0.3581(4) 0.52112(18) 0.7016(3) 0.0579(14) Uani 1 1 d .
H2BA H 0.3191 0.5443 0.6553 0.069 Uiso 1 1 calc R
H2BB H 0.4363 0.5276 0.7117 0.069 Uiso 1 1 calc R
C2C C 0.3352(4) 0.46783(17) 0.6692(3) 0.0655(16) Uani 1 1 d .
H2CA H 0.2565 0.4620 0.6562 0.079 Uiso 1 1 calc R
H2CB H 0.3710 0.4446 0.7165 0.079 Uiso 1 1 calc R
C2D C 0.3706(4) 0.45368(19) 0.5898(3) 0.0754(17) Uani 1 1 d .
H2DA H 0.3533 0.4182 0.5755 0.113 Uiso 1 1 calc R
H2DB H 0.4487 0.4588 0.6016 0.113 Uiso 1 1 calc R
H2DC H 0.3327 0.4749 0.5411 0.113 Uiso 1 1 calc R
C3A C 0.6621(4) 0.47277(16) 0.7862(3) 0.0550(14) Uani 1 1 d .
H3AA H 0.6650 0.4631 0.7276 0.066 Uiso 1 1 calc R
H3AB H 0.5863 0.4826 0.7806 0.066 Uiso 1 1 calc R
C3B C 0.7269(4) 0.52125(17) 0.8071(3) 0.0535(14) Uani 1 1 d .
H3BA H 0.8035 0.5131 0.8123 0.064 Uiso 1 1 calc R
H3BB H 0.7229 0.5331 0.8644 0.064 Uiso 1 1 calc R
C3C C 0.6937(4) 0.56504(19) 0.7432(3) 0.0713(16) Uani 1 1 d .
H3CA H 0.6940 0.5528 0.6851 0.086 Uiso 1 1 calc R
H3CB H 0.6185 0.5746 0.7404 0.086 Uiso 1 1 calc R
C3D C 0.7618(4) 0.6108(2) 0.7628(3) 0.0774(17) Uani 1 1 d .
H3DA H 0.7412 0.6342 0.7140 0.116 Uiso 1 1 calc R
H3DB H 0.8379 0.6014 0.7730 0.116 Uiso 1 1 calc R
H3DC H 0.7516 0.6272 0.8146 0.116 Uiso 1 1 calc R
C12 C -0.1140(4) 0.6086(2) 0.4828(3) 0.0605(14) Uani 1 1 d .
C13 C -0.0489(4) 0.6554(2) 0.4788(3) 0.0613(15) Uani 1 1 d .
H13A H -0.0985 0.6847 0.4656 0.074 Uiso 1 1 calc R
H13B H 0.0022 0.6612 0.5364 0.074 Uiso 1 1 calc R
C14 C 0.0132(4) 0.6530(2) 0.4134(3) 0.0738(17) Uani 1 1 d .
H14A H 0.0569 0.6841 0.4167 0.089 Uiso 1 1 calc R
H14B H -0.0376 0.6511 0.3548 0.089 Uiso 1 1 calc R
C15 C 0.0884(4) 0.6064(2) 0.4290(3) 0.0771(17) Uani 1 1 d .
H15A H 0.1455 0.6103 0.4841 0.093 Uiso 1 1 calc R
H15B H 0.1235 0.6033 0.3817 0.093 Uiso 1 1 calc R
C16 C 0.0203(4) 0.5586(2) 0.4324(3) 0.0611(15) Uani 1 1 d .
C22 C 0.3033(4) 0.69452(19) 0.7183(3) 0.0572(15) Uani 1 1 d .
C23 C 0.2153(4) 0.71725(19) 0.6456(3) 0.0680(16) Uani 1 1 d .
H23A H 0.1837 0.6903 0.6037 0.082 Uiso 1 1 calc R
H23B H 0.2482 0.7425 0.6153 0.082 Uiso 1 1 calc R
C24 C 0.1243(4) 0.7427(2) 0.6745(4) 0.0722(16) Uani 1 1 d .
H24A H 0.1518 0.7739 0.7067 0.087 Uiso 1 1 calc R
H24B H 0.0651 0.7520 0.6232 0.087 Uiso 1 1 calc R
C25 C 0.0824(4) 0.7086(2) 0.7300(3) 0.0709(16) Uani 1 1 d .
H25A H 0.0426 0.6807 0.6941 0.085 Uiso 1 1 calc R
H25B H 0.0305 0.7274 0.7535 0.085 Uiso 1 1 calc R
C26 C 0.1715(4) 0.68581(17) 0.8064(3) 0.0457(13) Uani 1 1 d .
C32 C 0.5509(5) 0.63809(19) 0.9981(3) 0.0625(15) Uani 1 1 d .
C33 C 0.6403(4) 0.61561(19) 1.0698(3) 0.0635(15) Uani 1 1 d .
H33A H 0.6993 0.6405 1.0888 0.076 Uiso 1 1 calc R
H33B H 0.6698 0.5855 1.0478 0.076 Uiso 1 1 calc R
C34 C 0.5987(4) 0.6004(2) 1.1474(3) 0.0754(17) Uani 1 1 d .
H34A H 0.6559 0.5816 1.1899 0.090 Uiso 1 1 calc R
H34B H 0.5816 0.6311 1.1760 0.090 Uiso 1 1 calc R
C35 C 0.4976(4) 0.56741(19) 1.1182(3) 0.0632(15) Uani 1 1 d .
H35A H 0.5189 0.5340 1.1007 0.076 Uiso 1 1 calc R
H35B H 0.4677 0.5621 1.1679 0.076 Uiso 1 1 calc R
C36 C 0.4104(4) 0.58892(19) 1.0445(3) 0.0527(13) Uani 1 1 d .
C42 C 0.5614(4) 0.38447(18) 0.9926(3) 0.0490(13) Uani 1 1 d .
C43 C 0.6006(5) 0.4211(2) 1.1416(3) 0.0808(18) Uani 1 1 d .
H43A H 0.6237 0.3890 1.1725 0.097 Uiso 1 1 calc R
H43B H 0.5687 0.4426 1.1785 0.097 Uiso 1 1 calc R
C44 C 0.5178(4) 0.4108(2) 1.0579(3) 0.0731(16) Uani 1 1 d .
H44A H 0.4596 0.3900 1.0695 0.088 Uiso 1 1 calc R
H44B H 0.4854 0.4432 1.0332 0.088 Uiso 1 1 calc R
C45 C 0.6996(5) 0.4481(2) 1.1249(3) 0.0717(16) Uani 1 1 d .
H45A H 0.6796 0.4833 1.1074 0.086 Uiso 1 1 calc R
H45B H 0.7584 0.4490 1.1795 0.086 Uiso 1 1 calc R
C46 C 0.7411(4) 0.42351(19) 1.0571(3) 0.0632(15) Uani 1 1 d .
C52 C 0.8276(4) 0.3121(2) 0.8337(3) 0.0657(16) Uani 1 1 d .
C53 C 0.8708(4) 0.2880(2) 0.7654(4) 0.0699(16) Uani 1 1 d .
H53A H 0.9322 0.2657 0.7931 0.084 Uiso 1 1 calc R
H53B H 0.8973 0.3144 0.7330 0.084 Uiso 1 1 calc R
C54 C 0.7809(5) 0.2567(2) 0.7021(4) 0.089(2) Uani 1 1 d .
H54A H 0.8081 0.2440 0.6542 0.106 Uiso 1 1 calc R
H54B H 0.7623 0.2272 0.7329 0.106 Uiso 1 1 calc R
C55 C 0.6818(4) 0.28801(19) 0.6661(3) 0.0636(15) Uani 1 1 d .
H55A H 0.6979 0.3138 0.6269 0.076 Uiso 1 1 calc R
H55B H 0.6237 0.2661 0.6315 0.076 Uiso 1 1 calc R
C56 C 0.6424(4) 0.3137(2) 0.7334(3) 0.0616(15) Uani 1 1 d .
C62 C 0.7147(4) 0.44109(19) 0.4603(3) 0.0558(14) Uani 1 1 d .
C63 C 0.6518(4) 0.3921(2) 0.4631(3) 0.0736(17) Uani 1 1 d .
H63A H 0.6460 0.3868 0.5225 0.088 Uiso 1 1 calc R
H63B H 0.5777 0.3955 0.4243 0.088 Uiso 1 1 calc R
C64 C 0.7051(5) 0.3470(2) 0.4362(4) 0.090(2) Uani 1 1 d .
H64A H 0.7014 0.3499 0.3742 0.108 Uiso 1 1 calc R
H64B H 0.6655 0.3161 0.4439 0.108 Uiso 1 1 calc R
C65 C 0.8251(5) 0.3421(2) 0.4896(3) 0.0784(18) Uani 1 1 d .
H65A H 0.8287 0.3344 0.5505 0.094 Uiso 1 1 calc R
H65B H 0.8593 0.3138 0.4667 0.094 Uiso 1 1 calc R
C66 C 0.8868(4) 0.39095(19) 0.4854(3) 0.0578(14) Uani 1 1 d .
C121 C -0.1548(4) 0.6112(2) 0.5631(3) 0.0701(15) Uani 1 1 d .
H12A H -0.0938 0.6170 0.6141 0.105 Uiso 1 1 calc R
H12B H -0.1903 0.5794 0.5698 0.105 Uiso 1 1 calc R
H12C H -0.2065 0.6390 0.5570 0.105 Uiso 1 1 calc R
C122 C -0.2107(4) 0.6063(2) 0.4049(3) 0.0681(15) Uani 1 1 d .
H12D H -0.1891 0.6159 0.3533 0.102 Uiso 1 1 calc R
H12E H -0.2662 0.6297 0.4128 0.102 Uiso 1 1 calc R
H12F H -0.2397 0.5720 0.3980 0.102 Uiso 1 1 calc R
C161 C 0.1067(4) 0.5152(2) 0.4680(3) 0.0783(17) Uani 1 1 d .
H16A H 0.1520 0.5246 0.5255 0.117 Uiso 1 1 calc R
H16B H 0.1520 0.5109 0.4287 0.117 Uiso 1 1 calc R
H16C H 0.0690 0.4836 0.4719 0.117 Uiso 1 1 calc R
C162 C -0.0448(4) 0.5414(2) 0.3389(3) 0.0870(19) Uani 1 1 d .
H16D H 0.0053 0.5278 0.3085 0.130 Uiso 1 1 calc R
H16E H -0.0834 0.5703 0.3069 0.130 Uiso 1 1 calc R
H16F H -0.0969 0.5152 0.3431 0.130 Uiso 1 1 calc R
C221 C 0.3789(4) 0.74002(17) 0.7662(3) 0.0682(15) Uani 1 1 d .
H22A H 0.4297 0.7492 0.7333 0.102 Uiso 1 1 calc R
H22B H 0.4192 0.7293 0.8244 0.102 Uiso 1 1 calc R
H22C H 0.3339 0.7692 0.7702 0.102 Uiso 1 1 calc R
C222 C 0.3761(4) 0.66248(19) 0.6817(3) 0.0600(14) Uani 1 1 d .
H22D H 0.3908 0.6798 0.6324 0.090 Uiso 1 1 calc R
H22E H 0.3409 0.6301 0.6626 0.090 Uiso 1 1 calc R
H22F H 0.4442 0.6566 0.7261 0.090 Uiso 1 1 calc R
C261 C 0.2068(4) 0.72720(19) 0.8770(3) 0.0742(16) Uani 1 1 d .
H26A H 0.2761 0.7177 0.9173 0.111 Uiso 1 1 calc R
H26B H 0.1520 0.7305 0.9085 0.111 Uiso 1 1 calc R
H26C H 0.2147 0.7595 0.8496 0.111 Uiso 1 1 calc R
C262 C 0.1212(4) 0.64415(18) 0.8465(3) 0.0578(14) Uani 1 1 d .
H26D H 0.1752 0.6305 0.8969 0.087 Uiso 1 1 calc R
H26E H 0.0958 0.6172 0.8041 0.087 Uiso 1 1 calc R
H26F H 0.0601 0.6577 0.8647 0.087 Uiso 1 1 calc R
C321 C 0.5973(4) 0.64059(19) 0.9170(3) 0.0699(16) Uani 1 1 d .
H32A H 0.6133 0.6064 0.9010 0.105 Uiso 1 1 calc R
H32B H 0.6637 0.6607 0.9312 0.105 Uiso 1 1 calc R
H32C H 0.5438 0.6562 0.8685 0.105 Uiso 1 1 calc R
C322 C 0.5317(4) 0.69292(19) 1.0214(4) 0.0829(18) Uani 1 1 d .
H32D H 0.5178 0.6938 1.0782 0.124 Uiso 1 1 calc R
H32E H 0.4692 0.7067 0.9779 0.124 Uiso 1 1 calc R
H32F H 0.5958 0.7132 1.0229 0.124 Uiso 1 1 calc R
C361 C 0.3280(4) 0.54626(18) 1.0097(3) 0.0597(14) Uani 1 1 d .
H36A H 0.3635 0.5188 0.9873 0.090 Uiso 1 1 calc R
H36B H 0.2681 0.5595 0.9631 0.090 Uiso 1 1 calc R
H36C H 0.3000 0.5335 1.0564 0.090 Uiso 1 1 calc R
C362 C 0.3530(4) 0.6307(2) 1.0806(3) 0.0748(17) Uani 1 1 d .
H36D H 0.3093 0.6510 1.0328 0.112 Uiso 1 1 calc R
H36E H 0.4069 0.6522 1.1195 0.112 Uiso 1 1 calc R
H36F H 0.3062 0.6155 1.1125 0.112 Uiso 1 1 calc R
C421 C 0.4722(4) 0.38677(18) 0.9066(3) 0.0619(14) Uani 1 1 d .
H42A H 0.4926 0.3656 0.8637 0.093 Uiso 1 1 calc R
H42B H 0.4630 0.4217 0.8860 0.093 Uiso 1 1 calc R
H42C H 0.4043 0.3744 0.9153 0.093 Uiso 1 1 calc R
C422 C 0.5786(5) 0.32872(18) 1.0168(3) 0.0793(18) Uani 1 1 d .
H42D H 0.6308 0.3142 0.9893 0.119 Uiso 1 1 calc R
H42E H 0.5097 0.3107 0.9969 0.119 Uiso 1 1 calc R
H42F H 0.6062 0.3255 1.0796 0.119 Uiso 1 1 calc R
C461 C 0.8198(4) 0.4590(2) 1.0317(3) 0.0720(17) Uani 1 1 d .
H46A H 0.7796 0.4863 0.9957 0.108 Uiso 1 1 calc R
H46B H 0.8612 0.4403 0.9990 0.108 Uiso 1 1 calc R
H46C H 0.8693 0.4733 1.0838 0.108 Uiso 1 1 calc R
C462 C 0.8128(4) 0.37671(18) 1.1018(3) 0.0753(17) Uani 1 1 d .
H46D H 0.7736 0.3574 1.1355 0.113 Uiso 1 1 calc R
H46E H 0.8810 0.3890 1.1402 0.113 Uiso 1 1 calc R
H46F H 0.8278 0.3550 1.0573 0.113 Uiso 1 1 calc R
C521 C 0.8169(4) 0.2745(2) 0.9065(3) 0.0783(17) Uani 1 1 d .
H52A H 0.8889 0.2663 0.9437 0.117 Uiso 1 1 calc R
H52B H 0.7811 0.2435 0.8801 0.117 Uiso 1 1 calc R
H52C H 0.7740 0.2903 0.9411 0.117 Uiso 1 1 calc R
C522 C 0.9131(4) 0.35301(19) 0.8823(3) 0.0679(16) Uani 1 1 d .
H52D H 0.9842 0.3371 0.9038 0.102 Uiso 1 1 calc R
H52E H 0.8906 0.3669 0.9310 0.102 Uiso 1 1 calc R
H52F H 0.9173 0.3802 0.8422 0.102 Uiso 1 1 calc R
C561 C 0.5825(4) 0.27383(19) 0.7740(3) 0.0655(15) Uani 1 1 d .
H56A H 0.5617 0.2890 0.8226 0.098 Uiso 1 1 calc R
H56B H 0.6304 0.2451 0.7947 0.098 Uiso 1 1 calc R
H56C H 0.5177 0.2623 0.7304 0.098 Uiso 1 1 calc R
C562 C 0.5560(4) 0.35244(19) 0.6877(3) 0.0658(15) Uani 1 1 d .
H56D H 0.5876 0.3762 0.6548 0.099 Uiso 1 1 calc R
H56E H 0.5304 0.3709 0.7309 0.099 Uiso 1 1 calc R
H56F H 0.4953 0.3348 0.6483 0.099 Uiso 1 1 calc R
C621 C 0.6662(4) 0.48196(19) 0.5045(3) 0.0673(16) Uani 1 1 d .
H62A H 0.6735 0.4723 0.5645 0.101 Uiso 1 1 calc R
H62B H 0.5895 0.4861 0.4740 0.101 Uiso 1 1 calc R
H62C H 0.7042 0.5139 0.5032 0.101 Uiso 1 1 calc R
C622 C 0.6944(4) 0.4570(2) 0.3645(3) 0.0792(18) Uani 1 1 d .
H62G H 0.7144 0.4292 0.3318 0.119 Uiso 1 1 calc R
H62H H 0.7383 0.4867 0.3611 0.119 Uiso 1 1 calc R
H62I H 0.6178 0.4651 0.3401 0.119 Uiso 1 1 calc R
C661 C 0.9940(4) 0.38744(19) 0.5529(3) 0.0732(16) Uani 1 1 d .
H62D H 0.9827 0.3896 0.6105 0.110 Uiso 1 1 calc R
H62E H 1.0406 0.4152 0.5451 0.110 Uiso 1 1 calc R
H62F H 1.0285 0.3552 0.5469 0.110 Uiso 1 1 calc R
C662 C 0.9082(4) 0.3929(2) 0.3952(3) 0.0719(16) Uani 1 1 d .
H66A H 0.9387 0.4259 0.3872 0.108 Uiso 1 1 calc R
H66B H 0.8402 0.3879 0.3502 0.108 Uiso 1 1 calc R
H66C H 0.9594 0.3663 0.3912 0.108 Uiso 1 1 calc R

loop_
_atom_site_aniso_label
_atom_site_aniso_U_11
_atom_site_aniso_U_22
_atom_site_aniso_U_33
_atom_site_aniso_U_23
_atom_site_aniso_U_13
_atom_site_aniso_U_12
Mg1 0.0620(11) 0.0511(11) 0.0406(9) 0.0051(8) 0.0119(8) 0.0020(9)
Mg2 0.0564(11) 0.0468(10) 0.0438(9) -0.0046(8) 0.0101(8) -0.0059(9)
Mg3 0.0555(11) 0.0407(10) 0.0519(9) -0.0024(8) 0.0083(8) 0.0023(9)
K1 0.0580(8) 0.0564(8) 0.0513(7) 0.0016(6) 0.0069(6) 0.0030(6)
K2 0.0711(8) 0.0501(7) 0.0535(6) -0.0034(6) 0.0180(6) 0.0034(7)
K3 0.0677(8) 0.0517(7) 0.0595(7) 0.0033(6) 0.0146(6) -0.0043(6)
N11 0.075(3) 0.060(3) 0.048(2) 0.000(2) 0.031(2) 0.005(3)
N21 0.054(3) 0.043(2) 0.054(2) 0.007(2) 0.016(2) 0.002(2)
N31 0.049(3) 0.052(3) 0.059(3) -0.002(2) 0.005(2) -0.005(2)
N41 0.053(3) 0.047(2) 0.041(2) 0.009(2) 0.001(2) -0.004(2)
N51 0.058(3) 0.049(3) 0.075(3) 0.000(2) 0.013(2) 0.012(3)
N61 0.052(3) 0.060(3) 0.035(2) -0.012(2) 0.000(2) 0.007(2)
C1A 0.066(3) 0.052(3) 0.045(3) -0.004(3) 0.008(2) -0.020(3)
C1B 0.060(4) 0.057(3) 0.047(3) 0.001(3) 0.016(3) -0.013(3)
C1C 0.081(4) 0.067(4) 0.047(3) -0.014(3) 0.007(3) -0.021(3)
C1D 0.088(4) 0.074(4) 0.069(4) 0.011(3) -0.017(3) -0.016(4)
C2A 0.061(3) 0.042(3) 0.060(3) 0.005(3) 0.020(3) 0.014(3)
C2B 0.065(4) 0.051(4) 0.055(3) 0.007(3) 0.014(3) 0.001(3)
C2C 0.097(4) 0.036(3) 0.058(3) -0.009(3) 0.013(3) 0.010(3)
C2D 0.088(4) 0.072(4) 0.060(4) -0.014(3) 0.010(3) 0.033(3)
C3A 0.087(4) 0.034(3) 0.052(3) 0.009(2) 0.033(3) -0.009(3)
C3B 0.059(3) 0.052(4) 0.050(3) 0.002(3) 0.017(3) 0.003(3)
C3C 0.100(5) 0.055(4) 0.062(3) 0.017(3) 0.027(3) 0.009(4)
C3D 0.113(5) 0.060(4) 0.071(4) 0.001(3) 0.045(3) -0.012(4)
C12 0.064(4) 0.066(4) 0.054(3) 0.003(3) 0.020(3) 0.004(4)
C13 0.054(4) 0.065(4) 0.066(4) 0.021(3) 0.018(3) 0.007(3)
C14 0.081(4) 0.073(4) 0.066(4) 0.010(3) 0.018(3) -0.019(4)
C15 0.094(4) 0.080(4) 0.064(3) 0.016(3) 0.032(3) 0.010(4)
C16 0.073(4) 0.060(4) 0.052(3) -0.002(3) 0.021(3) 0.003(3)
C22 0.073(4) 0.047(3) 0.043(3) 0.012(3) 0.001(3) -0.007(3)
C23 0.070(4) 0.050(3) 0.074(4) -0.001(3) 0.003(3) -0.003(3)
C24 0.073(4) 0.055(4) 0.077(4) 0.004(3) 0.001(3) 0.014(4)
C25 0.067(4) 0.077(4) 0.069(4) 0.002(3) 0.020(3) 0.015(3)
C26 0.047(3) 0.036(3) 0.047(3) -0.002(3) 0.001(3) 0.012(3)
C32 0.083(4) 0.046(3) 0.058(3) -0.006(3) 0.019(3) -0.013(3)
C33 0.061(4) 0.061(4) 0.057(3) 0.002(3) -0.003(3) -0.007(3)
C34 0.080(4) 0.082(4) 0.052(3) -0.014(3) -0.003(3) 0.021(4)
C35 0.070(4) 0.056(4) 0.063(3) 0.002(3) 0.018(3) -0.007(3)
C36 0.047(3) 0.050(3) 0.065(3) 0.010(3) 0.020(3) -0.005(3)
C42 0.067(4) 0.041(3) 0.043(3) -0.002(2) 0.020(3) -0.002(3)
C43 0.121(5) 0.071(4) 0.055(4) 0.011(3) 0.031(4) 0.020(4)
C44 0.085(4) 0.068(4) 0.060(3) -0.009(3) 0.011(3) -0.005(4)
C45 0.100(5) 0.060(4) 0.053(3) -0.004(3) 0.019(3) 0.012(4)
C46 0.080(4) 0.053(4) 0.049(3) 0.002(3) 0.006(3) 0.000(3)
C52 0.065(4) 0.065(4) 0.061(4) 0.010(3) 0.007(3) 0.001(3)
C53 0.065(4) 0.059(4) 0.094(4) 0.004(3) 0.036(4) 0.008(3)
C54 0.129(6) 0.061(4) 0.097(5) -0.014(4) 0.066(4) 0.003(5)
C55 0.078(4) 0.049(3) 0.073(4) -0.006(3) 0.037(3) 0.005(3)
C56 0.059(4) 0.060(4) 0.064(4) -0.015(3) 0.014(3) -0.011(3)
C62 0.064(4) 0.051(3) 0.047(3) -0.002(3) 0.006(3) -0.028(3)
C63 0.074(4) 0.082(5) 0.055(3) -0.007(3) 0.001(3) 0.000(4)
C64 0.091(5) 0.089(5) 0.094(5) -0.037(4) 0.032(4) -0.044(4)
C65 0.099(5) 0.070(4) 0.062(4) -0.016(3) 0.015(3) -0.021(4)
C66 0.079(4) 0.053(4) 0.042(3) -0.006(3) 0.016(3) -0.004(3)
C121 0.074(4) 0.066(4) 0.068(4) 0.012(3) 0.015(3) 0.020(3)
C122 0.052(3) 0.076(4) 0.067(3) 0.013(3) 0.001(3) 0.004(3)
C161 0.076(4) 0.096(5) 0.069(3) 0.007(3) 0.031(3) 0.024(4)
C162 0.077(4) 0.143(6) 0.043(3) 0.009(3) 0.021(3) 0.013(4)
C221 0.091(4) 0.038(3) 0.078(4) -0.006(3) 0.027(3) -0.009(3)
C222 0.056(3) 0.070(4) 0.051(3) 0.001(3) 0.009(3) -0.001(3)
C261 0.079(4) 0.067(4) 0.074(4) -0.023(3) 0.016(3) 0.006(3)
C262 0.053(3) 0.063(4) 0.061(3) -0.011(3) 0.022(3) 0.001(3)
C321 0.084(4) 0.061(4) 0.073(4) -0.011(3) 0.036(3) -0.022(3)
C322 0.095(5) 0.061(4) 0.087(4) -0.019(3) 0.015(3) -0.009(4)
C361 0.068(4) 0.058(3) 0.054(3) -0.001(3) 0.018(3) -0.016(3)
C362 0.070(4) 0.096(5) 0.060(3) -0.009(3) 0.021(3) 0.007(4)
C421 0.063(4) 0.055(3) 0.070(4) 0.007(3) 0.022(3) 0.001(3)
C422 0.112(5) 0.054(4) 0.073(4) 0.012(3) 0.028(3) 0.004(4)
C461 0.068(4) 0.067(4) 0.066(4) -0.001(3) -0.007(3) -0.001(3)
C462 0.078(4) 0.059(4) 0.081(4) 0.017(3) 0.008(3) 0.020(3)
C521 0.063(4) 0.064(4) 0.098(4) 0.026(3) 0.005(3) 0.003(3)
C522 0.049(4) 0.063(4) 0.083(4) 0.005(3) 0.004(3) -0.010(3)
C561 0.064(4) 0.063(4) 0.071(4) -0.001(3) 0.021(3) 0.001(3)
C562 0.057(4) 0.066(4) 0.071(4) 0.001(3) 0.013(3) -0.011(3)
C621 0.072(4) 0.076(4) 0.051(3) 0.007(3) 0.013(3) 0.000(3)
C622 0.079(4) 0.088(4) 0.057(4) 0.000(3) -0.004(3) -0.024(4)
C661 0.080(4) 0.061(4) 0.080(4) 0.002(3) 0.026(4) 0.021(3)
C662 0.092(4) 0.080(4) 0.051(3) -0.016(3) 0.034(3) -0.001(3)

loop_
_atom_type_symbol
_atom_type_description
_atom_type_scat_dispersion_real
_atom_type_scat_dispersion_imag
_atom_type_scat_source
Mg Mg 0.1719 0.1771 'International Tables Vol C Tables 4.2.6.8 and 6.1.1.4'
K K 0.3868 1.0657 'International Tables Vol C Tables 4.2.6.8 and 6.1.1.4'
N N 0.0311 0.0180 'International Tables Vol C Tables 4.2.6.8 and 6.1.1.4'
C C 0.0181 0.0091 'International Tables Vol C Tables 4.2.6.8 and 6.1.1.4'
H H 0.0000 0.0000 'International Tables Vol C Tables 4.2.6.8 and 6.1.1.4'

loop_
_geom_angle_atom_site_label_1
_geom_angle_atom_site_label_2
_geom_angle_atom_site_label_3
_geom_angle
_geom_angle_site_symmetry_1
_geom_angle_site_symmetry_3
N11 Mg1 N61 132.76(16) . 1_455
N11 Mg1 C1A 114.90(18) . .
N61 Mg1 C1A 112.17(17) 1_455 .
N11 Mg1 K3 165.24(13) . 1_455
N61 Mg1 K3 54.29(10) 1_455 1_455
C1A Mg1 K3 58.91(13) . 1_455
N11 Mg1 K1 55.36(11) . .
N61 Mg1 K1 163.33(13) 1_455 .
C1A Mg1 K1 63.75(13) . .
K3 Mg1 K1 122.30(4) 1_455 .
N31 Mg2 N21 134.44(17) . .
N31 Mg2 C2A 113.45(18) . .
N21 Mg2 C2A 111.97(17) . .
N31 Mg2 K1 165.14(13) . .
N21 Mg2 K1 53.80(10) . .
C2A Mg2 K1 59.18(13) . .
N31 Mg2 K2 54.57(11) . .
N21 Mg2 K2 162.94(13) . .
C2A Mg2 K2 63.03(13) . .
K1 Mg2 K2 121.82(5) . .
N51 Mg3 N41 133.88(17) . .
N51 Mg3 C3A 113.74(17) . .
N41 Mg3 C3A 112.23(17) . .
N51 Mg3 K2 165.37(13) . .
N41 Mg3 K2 53.94(11) . .
C3A Mg3 K2 59.27(13) . .
N51 Mg3 K3 54.70(12) . .
N41 Mg3 K3 163.69(12) . .
C3A Mg3 K3 62.94(14) . .
K2 Mg3 K3 121.88(5) . .
N21 K1 N11 150.25(11) . .
N21 K1 C2A 71.13(11) . .
N11 K1 C2A 138.22(12) . .
N21 K1 C1A 127.55(11) . .
N11 K1 C1A 67.75(10) . .
C2A K1 C1A 90.58(11) . .
N21 K1 C2B 85.92(11) . .
N11 K1 C2B 118.88(12) . .
C2A K1 C2B 27.38(10) . .
C1A K1 C2B 99.74(12) . .
N21 K1 C26 24.13(10) . .
N11 K1 C26 134.23(11) . .
C2A K1 C26 86.09(11) . .
C1A K1 C26 110.46(12) . .
C2B K1 C26 106.65(11) . .
N21 K1 C25 43.55(11) . .
N11 K1 C25 109.62(11) . .
C2A K1 C25 111.50(11) . .
C1A K1 C25 111.23(13) . .
C2B K1 C25 129.47(12) . .
C26 K1 C25 25.55(10) . .
N21 K1 Mg2 35.25(7) . .
N11 K1 Mg2 174.50(9) . .
C2A K1 Mg2 36.36(8) . .
C1A K1 Mg2 108.95(7) . .
C2B K1 Mg2 56.66(8) . .
C26 K1 Mg2 50.66(8) . .
C25 K1 Mg2 75.55(9) . .
N21 K1 Mg1 160.24(9) . .
N11 K1 Mg1 33.82(8) . .
C2A K1 Mg1 112.03(9) . .
C1A K1 Mg1 35.71(7) . .
C2B K1 Mg1 105.47(9) . .
C26 K1 Mg1 137.04(9) . .
C25 K1 Mg1 123.13(9) . .
Mg2 K1 Mg1 141.76(4) . .
N41 K2 N31 149.85(10) . .
N41 K2 C3A 71.13(10) . .
N31 K2 C3A 138.46(11) . .
N41 K2 C2A 127.06(11) . .
N31 K2 C2A 68.36(10) . .
C3A K2 C2A 91.47(12) . .
N41 K2 C3B 86.30(11) . .
N31 K2 C3B 118.69(12) . .
C3A K2 C3B 26.94(10) . .
C2A K2 C3B 100.08(11) . .
N41 K2 C44 43.42(11) . .
N31 K2 C44 110.30(12) . .
C3A K2 C44 110.45(11) . .
C2A K2 C44 108.26(12) . .
C3B K2 C44 129.64(12) . .
N41 K2 C42 24.47(10) . .
N31 K2 C42 134.35(12) . .
C3A K2 C42 85.82(11) . .
C2A K2 C42 108.94(11) . .
C3B K2 C42 106.78(11) . .
C44 K2 C42 24.66(10) . .
N41 K2 Mg3 35.19(7) . .
N31 K2 Mg3 174.88(9) . .
C3A K2 Mg3 36.42(8) . .
C2A K2 Mg3 109.33(8) . .
C3B K2 Mg3 56.73(8) . .
C44 K2 Mg3 74.69(9) . .
C42 K2 Mg3 50.48(8) . .
N41 K2 Mg2 160.01(9) . .
N31 K2 Mg2 34.15(7) . .
C3A K2 Mg2 112.60(9) . .
C2A K2 Mg2 36.03(8) . .
C3B K2 Mg2 105.47(8) . .
C44 K2 Mg2 122.01(10) . .
C42 K2 Mg2 136.24(9) . .
Mg3 K2 Mg2 142.30(4) . .
N61 K3 N51 150.05(11) . .
N61 K3 C1A 70.41(10) . 1_655
N51 K3 C1A 139.03(11) . 1_655
N61 K3 C3A 127.50(11) . .
N51 K3 C3A 68.20(10) . .
C1A K3 C3A 91.20(12) 1_655 .
N61 K3 C1B 85.52(11) . 1_655
N51 K3 C1B 119.13(11) . 1_655
C1A K3 C1B 27.54(11) 1_655 1_655
C3A K3 C1B 100.21(12) . 1_655
N61 K3 C62 25.07(10) . .
N51 K3 C62 133.74(12) . .
C1A K3 C62 85.79(11) 1_655 .
C3A K3 C62 109.43(12) . .
C1B K3 C62 106.90(11) 1_655 .
N61 K3 C63 44.15(11) . .
N51 K3 C63 109.34(12) . .
C1A K3 C63 110.95(12) 1_655 .
C3A K3 C63 109.87(13) . .
C1B K3 C63 129.67(12) 1_655 .
C62 K3 C63 25.28(10) . .
N61 K3 Mg1 34.63(8) . 1_655
N51 K3 Mg1 175.27(9) . 1_655
C1A K3 Mg1 36.26(7) 1_655 1_655
C3A K3 Mg1 109.37(8) . 1_655
C1B K3 Mg1 56.80(8) 1_655 1_655
C62 K3 Mg1 50.61(8) . 1_655
C63 K3 Mg1 75.22(10) . 1_655
N61 K3 Mg3 160.28(9) . .
N51 K3 Mg3 33.95(8) . .
C1A K3 Mg3 113.02(8) 1_655 .
C3A K3 Mg3 35.94(7) . .
C1B K3 Mg3 106.13(8) 1_655 .
C62 K3 Mg3 136.02(10) . .
C63 K3 Mg3 122.04(10) . .
Mg1 K3 Mg3 142.58(5) 1_655 .
C16 N11 C12 113.0(4) . .
C16 N11 Mg1 121.1(3) . .
C12 N11 Mg1 121.3(3) . .
C16 N11 K1 99.0(3) . .
C12 N11 K1 101.9(3) . .
Mg1 N11 K1 90.82(13) . .
C26 N21 C22 118.4(4) . .
C26 N21 Mg2 117.5(3) . .
C22 N21 Mg2 118.6(3) . .
C26 N21 K1 100.0(2) . .
C22 N21 K1 102.3(3) . .
Mg2 N21 K1 90.94(13) . .
C36 N31 C32 113.9(4) . .
C36 N31 Mg2 119.3(3) . .
C32 N31 Mg2 120.6(3) . .
C36 N31 K2 104.4(3) . .
C32 N31 K2 99.8(3) . .
Mg2 N31 K2 91.29(14) . .
C46 N41 C42 117.2(4) . .
C46 N41 Mg3 121.3(3) . .
C42 N41 Mg3 116.2(3) . .
C46 N41 K2 102.4(3) . .
C42 N41 K2 99.7(2) . .
Mg3 N41 K2 90.88(12) . .
C56 N51 C52 112.0(4) . .
C56 N51 Mg3 122.0(3) . .
C52 N51 Mg3 120.9(3) . .
C56 N51 K3 102.1(3) . .
C52 N51 K3 99.5(3) . .
Mg3 N51 K3 91.35(14) . .
C66 N61 C62 117.3(4) . .
C66 N61 Mg1 120.6(3) . 1_655
C62 N61 Mg1 116.9(3) . 1_655
C66 N61 K3 103.7(3) . .
C62 N61 K3 97.9(3) . .
Mg1 N61 K3 91.07(12) 1_655 .
C1B C1A Mg1 126.3(3) . .
C1B C1A K3 82.4(3) . 1_455
Mg1 C1A K3 84.83(14) . 1_455
C1B C1A K1 100.9(3) . .
Mg1 C1A K1 80.54(14) . .
K3 C1A K1 163.90(14) 1_455 .
C1B C1A H1AA 105.7 . .
Mg1 C1A H1AA 105.7 . .
K3 C1A H1AA 157.3 1_455 .
K1 C1A H1AA 36.9 . .
C1B C1A H1AB 105.7 . .
Mg1 C1A H1AB 105.7 . .
K3 C1A H1AB 51.2 1_455 .
K1 C1A H1AB 140.1 . .
H1AA C1A H1AB 106.2 . .
C1C C1B C1A 116.0(4) . .
C1C C1B K3 111.3(3) . 1_455
C1A C1B K3 70.0(2) . 1_455
C1C C1B H1BA 108.3 . .
C1A C1B H1BA 108.3 . .
K3 C1B H1BA 41.9 1_455 .
C1C C1B H1BB 108.3 . .
C1A C1B H1BB 108.3 . .
K3 C1B H1BB 136.1 1_455 .
H1BA C1B H1BB 107.4 . .
C1D C1C C1B 114.3(4) . .
C1D C1C H1CA 108.7 . .
C1B C1C H1CA 108.7 . .
C1D C1C H1CB 108.7 . .
C1B C1C H1CB 108.7 . .
H1CA C1C H1CB 107.6 . .
C1C C1D H1DA 109.5 . .
C1C C1D H1DB 109.5 . .
H1DA C1D H1DB 109.5 . .
C1C C1D H1DC 109.5 . .
H1DA C1D H1DC 109.5 . .
H1DB C1D H1DC 109.5 . .
C2B C2A Mg2 126.0(3) . .
C2B C2A K1 82.9(3) . .
Mg2 C2A K1 84.45(14) . .
C2B C2A K2 100.1(3) . .
Mg2 C2A K2 80.93(14) . .
K1 C2A K2 163.77(15) . .
C2B C2A H2AA 105.8 . .
Mg2 C2A H2AA 105.8 . .
K1 C2A H2AA 157.2 . .
K2 C2A H2AA 37.2 . .
C2B C2A H2AB 105.8 . .
Mg2 C2A H2AB 105.8 . .
K1 C2A H2AB 51.0 . .
K2 C2A H2AB 140.7 . .
H2AA C2A H2AB 106.2 . .
C2C C2B C2A 116.6(4) . .
C2C C2B K1 110.4(3) . .
C2A C2B K1 69.8(2) . .
C2C C2B H2BA 108.2 . .
C2A C2B H2BA 108.2 . .
K1 C2B H2BA 42.5 . .
C2C C2B H2BB 108.2 . .
C2A C2B H2BB 108.2 . .
K1 C2B H2BB 137.2 . .
H2BA C2B H2BB 107.3 . .
C2B C2C C2D 116.6(4) . .
C2B C2C H2CA 108.1 . .
C2D C2C H2CA 108.1 . .
C2B C2C H2CB 108.1 . .
C2D C2C H2CB 108.1 . .
H2CA C2C H2CB 107.3 . .
C2C C2D H2DA 109.5 . .
C2C C2D H2DB 109.5 . .
H2DA C2D H2DB 109.5 . .
C2C C2D H2DC 109.5 . .
H2DA C2D H2DC 109.5 . .
H2DB C2D H2DC 109.5 . .
C3B C3A Mg3 127.5(3) . .
C3B C3A K2 83.3(3) . .
Mg3 C3A K2 84.31(14) . .
C3B C3A K3 100.4(3) . .
Mg3 C3A K3 81.12(15) . .
K2 C3A K3 164.05(15) . .
C3B C3A H3AA 105.4 . .
Mg3 C3A H3AA 105.4 . .
K2 C3A H3AA 157.1 . .
K3 C3A H3AA 36.6 . .
C3B C3A H3AB 105.4 . .
Mg3 C3A H3AB 105.4 . .
K2 C3A H3AB 51.1 . .
K3 C3A H3AB 140.0 . .
H3AA C3A H3AB 106.0 . .
C3A C3B C3C 117.2(4) . .
C3A C3B K2 69.7(3) . .
C3C C3B K2 110.6(3) . .
C3A C3B H3BA 108.0 . .
C3C C3B H3BA 108.0 . .
K2 C3B H3BA 137.1 . .
C3A C3B H3BB 108.0 . .
C3C C3B H3BB 108.0 . .
K2 C3B H3BB 42.5 . .
H3BA C3B H3BB 107.2 . .
C3D C3C C3B 116.0(4) . .
C3D C3C H3CA 108.3 . .
C3B C3C H3CA 108.3 . .
C3D C3C H3CB 108.3 . .
C3B C3C H3CB 108.3 . .
H3CA C3C H3CB 107.4 . .
C3C C3D H3DA 109.5 . .
C3C C3D H3DB 109.5 . .
H3DA C3D H3DB 109.5 . .
C3C C3D H3DC 109.5 . .
H3DA C3D H3DC 109.5 . .
H3DB C3D H3DC 109.5 . .
N11 C12 C122 113.7(4) . .
N11 C12 C13 111.4(4) . .
C122 C12 C13 109.7(4) . .
N11 C12 C121 104.8(4) . .
C122 C12 C121 108.0(4) . .
C13 C12 C121 108.8(4) . .
C14 C13 C12 114.1(5) . .
C14 C13 H13A 108.7 . .
C12 C13 H13A 108.7 . .
C14 C13 H13B 108.7 . .
C12 C13 H13B 108.7 . .
H13A C13 H13B 107.6 . .
C13 C14 C15 110.7(4) . .
C13 C14 H14A 109.5 . .
C15 C14 H14A 109.5 . .
C13 C14 H14B 109.5 . .
C15 C14 H14B 109.5 . .
H14A C14 H14B 108.1 . .
C14 C15 C16 108.9(4) . .
C14 C15 H15A 109.9 . .
C16 C15 H15A 109.9 . .
C14 C15 H15B 109.9 . .
C16 C15 H15B 109.9 . .
H15A C15 H15B 108.3 . .
N11 C16 C15 113.7(4) . .
N11 C16 C162 114.6(4) . .
C15 C16 C162 111.1(4) . .
N11 C16 C161 105.9(4) . .
C15 C16 C161 104.9(4) . .
C162 C16 C161 105.7(4) . .
N21 C22 C222 109.8(4) . .
N21 C22 C23 110.7(4) . .
C222 C22 C23 109.7(4) . .
N21 C22 C221 114.6(4) . .
C222 C22 C221 104.6(4) . .
C23 C22 C221 107.3(4) . .
C22 C23 C24 114.4(4) . .
C22 C23 H23A 108.7 . .
C24 C23 H23A 108.7 . .
C22 C23 H23B 108.7 . .
C24 C23 H23B 108.7 . .
H23A C23 H23B 107.6 . .
C25 C24 C23 110.7(4) . .
C25 C24 H24A 109.5 . .
C23 C24 H24A 109.5 . .
C25 C24 H24B 109.5 . .
C23 C24 H24B 109.5 . .
H24A C24 H24B 108.1 . .
C24 C25 C26 113.9(4) . .
C24 C25 K1 102.4(3) . .
C26 C25 K1 76.0(3) . .
C24 C25 H25A 108.8 . .
C26 C25 H25A 108.8 . .
K1 C25 H25A 40.4 . .
C24 C25 H25B 108.8 . .
C26 C25 H25B 108.8 . .
K1 C25 H25B 142.3 . .
H25A C25 H25B 107.7 . .
N21 C26 C262 108.2(4) . .
N21 C26 C25 109.9(4) . .
C262 C26 C25 108.3(4) . .
N21 C26 C261 116.2(4) . .
C262 C26 C261 106.0(4) . .
C25 C26 C261 107.9(4) . .
N21 C26 K1 55.8(2) . .
C262 C26 K1 76.3(2) . .
C25 C26 K1 78.4(3) . .
C261 C26 K1 171.7(3) . .
N31 C32 C33 112.1(4) . .
N31 C32 C322 117.3(5) . .
C33 C32 C322 109.0(4) . .
N31 C32 C321 105.6(4) . .
C33 C32 C321 105.5(4) . .
C322 C32 C321 106.6(4) . .
C32 C33 C34 111.2(4) . .
C32 C33 H33A 109.4 . .
C34 C33 H33A 109.4 . .
C32 C33 H33B 109.4 . .
C34 C33 H33B 109.4 . .
H33A C33 H33B 108.0 . .
C35 C34 C33 110.8(4) . .
C35 C34 H34A 109.5 . .
C33 C34 H34A 109.5 . .
C35 C34 H34B 109.5 . .
C33 C34 H34B 109.5 . .
H34A C34 H34B 108.1 . .
C36 C35 C34 114.4(4) . .
C36 C35 H35A 108.7 . .
C34 C35 H35A 108.7 . .
C36 C35 H35B 108.7 . .
C34 C35 H35B 108.7 . .
H35A C35 H35B 107.6 . .
N31 C36 C35 111.3(4) . .
N31 C36 C362 115.5(4) . .
C35 C36 C362 108.0(4) . .
N31 C36 C361 106.3(4) . .
C35 C36 C361 107.3(4) . .
C362 C36 C361 108.1(4) . .
N41 C42 C44 110.2(4) . .
N41 C42 C422 116.2(4) . .
C44 C42 C422 109.2(4) . .
N41 C42 C421 107.6(4) . .
C44 C42 C421 106.5(4) . .
C422 C42 C421 106.7(4) . .
N41 C42 K2 55.8(2) . .
C44 C42 K2 77.2(3) . .
C422 C42 K2 171.7(4) . .
C421 C42 K2 75.7(2) . .
C44 C43 C45 110.1(4) . .
C44 C43 H43A 109.6 . .
C45 C43 H43A 109.6 . .
C44 C43 H43B 109.6 . .
C45 C43 H43B 109.6 . .
H43A C43 H43B 108.2 . .
C42 C44 C43 114.1(4) . .
C42 C44 K2 78.2(3) . .
C43 C44 K2 102.1(3) . .
C42 C44 H44A 108.7 . .
C43 C44 H44A 108.7 . .
K2 C44 H44A 141.2 . .
C42 C44 H44B 108.7 . .
C43 C44 H44B 108.7 . .
K2 C44 H44B 38.3 . .
H44A C44 H44B 107.6 . .
C46 C45 C43 113.9(4) . .
C46 C45 H45A 108.8 . .
C43 C45 H45A 108.8 . .
C46 C45 H45B 108.8 . .
C43 C45 H45B 108.8 . .
H45A C45 H45B 107.7 . .
N41 C46 C45 112.2(4) . .
N41 C46 C461 108.2(4) . .
C45 C46 C461 109.1(4) . .
N41 C46 C462 115.4(4) . .
C45 C46 C462 106.7(4) . .
C461 C46 C462 104.9(4) . .
C53 C52 N51 112.5(4) . .
C53 C52 C521 113.7(5) . .
N51 C52 C521 113.4(4) . .
C53 C52 C522 107.7(4) . .
N51 C52 C522 103.7(4) . .
C521 C52 C522 104.8(4) . .
C52 C53 C54 110.3(4) . .
C52 C53 H53A 109.6 . .
C54 C53 H53A 109.6 . .
C52 C53 H53B 109.6 . .
C54 C53 H53B 109.6 . .
H53A C53 H53B 108.1 . .
C55 C54 C53 111.0(5) . .
C55 C54 H54A 109.4 . .
C53 C54 H54A 109.4 . .
C55 C54 H54B 109.4 . .
C53 C54 H54B 109.4 . .
H54A C54 H54B 108.0 . .
C56 C55 C54 113.5(4) . .
C56 C55 H55A 108.9 . .
C54 C55 H55A 108.9 . .
C56 C55 H55B 108.9 . .
C54 C55 H55B 108.9 . .
H55A C55 H55B 107.7 . .
N51 C56 C55 114.1(4) . .
N51 C56 C562 105.4(4) . .
C55 C56 C562 107.7(4) . .
N51 C56 C561 115.2(4) . .
C55 C56 C561 107.7(4) . .
C562 C56 C561 106.1(4) . .
N61 C62 C621 109.3(4) . .
N61 C62 C63 111.1(4) . .
C621 C62 C63 107.5(4) . .
N61 C62 C622 113.4(4) . .
C621 C62 C622 107.0(4) . .
C63 C62 C622 108.3(4) . .
N61 C62 K3 57.0(2) . .
C621 C62 K3 76.0(2) . .
C63 C62 K3 79.1(3) . .
C622 C62 K3 170.1(3) . .
C64 C63 C62 112.2(5) . .
C64 C63 K3 102.7(3) . .
C62 C63 K3 75.6(3) . .
C64 C63 H63A 109.2 . .
C62 C63 H63A 109.2 . .
K3 C63 H63A 40.6 . .
C64 C63 H63B 109.2 . .
C62 C63 H63B 109.2 . .
K3 C63 H63B 142.3 . .
H63A C63 H63B 107.9 . .
C63 C64 C65 111.8(4) . .
C63 C64 H64A 109.3 . .
C65 C64 H64A 109.3 . .
C63 C64 H64B 109.3 . .
C65 C64 H64B 109.3 . .
H64A C64 H64B 107.9 . .
C66 C65 C64 110.7(5) . .
C66 C65 H65A 109.5 . .
C64 C65 H65A 109.5 . .
C66 C65 H65B 109.5 . .
C64 C65 H65B 109.5 . .
H65A C65 H65B 108.1 . .
N61 C66 C661 106.9(4) . .
N61 C66 C65 112.0(4) . .
C661 C66 C65 107.4(4) . .
N61 C66 C662 114.7(4) . .
C661 C66 C662 108.2(4) . .
C65 C66 C662 107.3(4) . .
C12 C121 H12A 109.5 . .
C12 C121 H12B 109.5 . .
H12A C121 H12B 109.5 . .
C12 C121 H12C 109.5 . .
H12A C121 H12C 109.5 . .
H12B C121 H12C 109.5 . .
C12 C122 H12D 109.5 . .
C12 C122 H12E 109.5 . .
H12D C122 H12E 109.5 . .
C12 C122 H12F 109.5 . .
H12D C122 H12F 109.5 . .
H12E C122 H12F 109.5 . .
C16 C161 H16A 109.5 . .
C16 C161 H16B 109.5 . .
H16A C161 H16B 109.5 . .
C16 C161 H16C 109.5 . .
H16A C161 H16C 109.5 . .
H16B C161 H16C 109.5 . .
C16 C162 H16D 109.5 . .
C16 C162 H16E 109.5 . .
H16D C162 H16E 109.5 . .
C16 C162 H16F 109.5 . .
H16D C162 H16F 109.5 . .
H16E C162 H16F 109.5 . .
C22 C221 H22A 109.5 . .
C22 C221 H22B 109.5 . .
H22A C221 H22B 109.5 . .
C22 C221 H22C 109.5 . .
H22A C221 H22C 109.5 . .
H22B C221 H22C 109.5 . .
C22 C222 H22D 109.5 . .
C22 C222 H22E 109.5 . .
H22D C222 H22E 109.5 . .
C22 C222 H22F 109.5 . .
H22D C222 H22F 109.5 . .
H22E C222 H22F 109.5 . .
C26 C261 H26A 109.5 . .
C26 C261 H26B 109.5 . .
H26A C261 H26B 109.5 . .
C26 C261 H26C 109.5 . .
H26A C261 H26C 109.5 . .
H26B C261 H26C 109.5 . .
C26 C262 H26D 109.5 . .
C26 C262 H26E 109.5 . .
H26D C262 H26E 109.5 . .
C26 C262 H26F 109.5 . .
H26D C262 H26F 109.5 . .
H26E C262 H26F 109.5 . .
C32 C321 H32A 109.5 . .
C32 C321 H32B 109.5 . .
H32A C321 H32B 109.5 . .
C32 C321 H32C 109.5 . .
H32A C321 H32C 109.5 . .
H32B C321 H32C 109.5 . .
C32 C322 H32D 109.5 . .
C32 C322 H32E 109.5 . .
H32D C322 H32E 109.5 . .
C32 C322 H32F 109.5 . .
H32D C322 H32F 109.5 . .
H32E C322 H32F 109.5 . .
C36 C361 H36A 109.5 . .
C36 C361 H36B 109.5 . .
H36A C361 H36B 109.5 . .
C36 C361 H36C 109.5 . .
H36A C361 H36C 109.5 . .
H36B C361 H36C 109.5 . .
C36 C362 H36D 109.5 . .
C36 C362 H36E 109.5 . .
H36D C362 H36E 109.5 . .
C36 C362 H36F 109.5 . .
H36D C362 H36F 109.5 . .
H36E C362 H36F 109.5 . .
C42 C421 H42A 109.5 . .
C42 C421 H42B 109.5 . .
H42A C421 H42B 109.5 . .
C42 C421 H42C 109.5 . .
H42A C421 H42C 109.5 . .
H42B C421 H42C 109.5 . .
C42 C422 H42D 109.5 . .
C42 C422 H42E 109.5 . .
H42D C422 H42E 109.5 . .
C42 C422 H42F 109.5 . .
H42D C422 H42F 109.5 . .
H42E C422 H42F 109.5 . .
C46 C461 H46A 109.5 . .
C46 C461 H46B 109.5 . .
H46A C461 H46B 109.5 . .
C46 C461 H46C 109.5 . .
H46A C461 H46C 109.5 . .
H46B C461 H46C 109.5 . .
C46 C462 H46D 109.5 . .
C46 C462 H46E 109.5 . .
H46D C462 H46E 109.5 . .
C46 C462 H46F 109.5 . .
H46D C462 H46F 109.5 . .
H46E C462 H46F 109.5 . .
C52 C521 H52A 109.5 . .
C52 C521 H52B 109.5 . .
H52A C521 H52B 109.5 . .
C52 C521 H52C 109.5 . .
H52A C521 H52C 109.5 . .
H52B C521 H52C 109.5 . .
C52 C522 H52D 109.5 . .
C52 C522 H52E 109.5 . .
H52D C522 H52E 109.5 . .
C52 C522 H52F 109.5 . .
H52D C522 H52F 109.5 . .
H52E C522 H52F 109.5 . .
C56 C561 H56A 109.5 . .
C56 C561 H56B 109.5 . .
H56A C561 H56B 109.5 . .
C56 C561 H56C 109.5 . .
H56A C561 H56C 109.5 . .
H56B C561 H56C 109.5 . .
C56 C562 H56D 109.5 . .
C56 C562 H56E 109.5 . .
H56D C562 H56E 109.5 . .
C56 C562 H56F 109.5 . .
H56D C562 H56F 109.5 . .
H56E C562 H56F 109.5 . .
C62 C621 H62A 109.5 . .
C62 C621 H62B 109.5 . .
H62A C621 H62B 109.5 . .
C62 C621 H62C 109.5 . .
H62A C621 H62C 109.5 . .
H62B C621 H62C 109.5 . .
C62 C622 H62G 109.5 . .
C62 C622 H62H 109.5 . .
H62G C622 H62H 109.5 . .
C62 C622 H62I 109.5 . .
H62G C622 H62I 109.5 . .
H62H C622 H62I 109.5 . .
C66 C661 H62D 109.5 . .
C66 C661 H62E 109.5 . .
H62D C661 H62E 109.5 . .
C66 C661 H62F 109.5 . .
H62D C661 H62F 109.5 . .
H62E C661 H62F 109.5 . .
C66 C662 H66A 109.5 . .
C66 C662 H66B 109.5 . .
H66A C662 H66B 109.5 . .
C66 C662 H66C 109.5 . .
H66A C662 H66C 109.5 . .
H66B C662 H66C 109.5 . .

loop_
_geom_bond_atom_site_label_1
_geom_bond_atom_site_label_2
_geom_bond_distance
_geom_bond_site_symmetry_2
Mg1 N11 2.033(4) .
Mg1 N61 2.069(4) 1_455
Mg1 C1A 2.161(4) .
Mg1 K3 3.6392(18) 1_455
Mg1 K1 3.6527(18) .
Mg2 N31 2.045(4) .
Mg2 N21 2.102(4) .
Mg2 C2A 2.169(5) .
Mg2 K1 3.6414(16) .
Mg2 K2 3.6416(19) .
Mg3 N51 2.043(4) .
Mg3 N41 2.098(4) .
Mg3 C3A 2.172(4) .
Mg3 K2 3.6404(18) .
Mg3 K3 3.6560(18) .
K1 N21 2.939(4) .
K1 N11 3.006(4) .
K1 C2A 3.142(5) .
K1 C1A 3.321(5) .
K1 C2B 3.323(5) .
K1 C26 3.498(5) .
K1 C25 3.531(6) .
K2 N41 2.943(4) .
K2 N31 2.968(4) .
K2 C3A 3.145(5) .
K2 C2A 3.287(5) .
K2 C3B 3.330(5) .
K2 C44 3.494(6) .
K2 C42 3.507(5) .
K3 N61 2.956(4) .
K3 N51 2.985(4) .
K3 C1A 3.129(5) 1_655
K3 C3A 3.295(5) .
K3 C1B 3.301(5) 1_655
K3 C62 3.490(5) .
K3 C63 3.539(5) .
K3 Mg1 3.6392(18) 1_655
N11 C16 1.488(6) .
N11 C12 1.493(6) .
N21 C26 1.452(5) .
N21 C22 1.464(6) .
N31 C36 1.483(6) .
N31 C32 1.507(6) .
N41 C46 1.439(5) .
N41 C42 1.474(5) .
N51 C56 1.466(6) .
N51 C52 1.531(6) .
N61 C66 1.457(6) .
N61 C62 1.493(6) .
N61 Mg1 2.069(4) 1_655
C1A C1B 1.539(6) .
C1A K3 3.129(5) 1_455
C1A H1AA 0.9900 .
C1A H1AB 0.9900 .
C1B C1C 1.530(6) .
C1B K3 3.301(5) 1_455
C1B H1BA 0.9900 .
C1B H1BB 0.9900 .
C1C C1D 1.527(6) .
C1C H1CA 0.9900 .
C1C H1CB 0.9900 .
C1D H1DA 0.9800 .
C1D H1DB 0.9800 .
C1D H1DC 0.9800 .
C2A C2B 1.540(6) .
C2A H2AA 0.9900 .
C2A H2AB 0.9900 .
C2B C2C 1.507(6) .
C2B H2BA 0.9900 .
C2B H2BB 0.9900 .
C2C C2D 1.518(6) .
C2C H2CA 0.9900 .
C2C H2CB 0.9900 .
C2D H2DA 0.9800 .
C2D H2DB 0.9800 .
C2D H2DC 0.9800 .
C3A C3B 1.519(6) .
C3A H3AA 0.9900 .
C3A H3AB 0.9900 .
C3B C3C 1.533(6) .
C3B H3BA 0.9900 .
C3B H3BB 0.9900 .
C3C C3D 1.481(7) .
C3C H3CA 0.9900 .
C3C H3CB 0.9900 .
C3D H3DA 0.9800 .
C3D H3DB 0.9800 .
C3D H3DC 0.9800 .
C12 C122 1.506(6) .
C12 C13 1.511(7) .
C12 C121 1.526(6) .
C13 C14 1.489(6) .
C13 H13A 0.9900 .
C13 H13B 0.9900 .
C14 C15 1.547(7) .
C14 H14A 0.9900 .
C14 H14B 0.9900 .
C15 C16 1.551(7) .
C15 H15A 0.9900 .
C15 H15B 0.9900 .
C16 C162 1.576(6) .
C16 C161 1.593(7) .
C22 C222 1.502(6) .
C22 C23 1.513(6) .
C22 C221 1.608(6) .
C23 C24 1.532(7) .
C23 H23A 0.9900 .
C23 H23B 0.9900 .
C24 C25 1.473(7) .
C24 H24A 0.9900 .
C24 H24B 0.9900 .
C25 C26 1.555(6) .
C25 H25A 0.9900 .
C25 H25B 0.9900 .
C26 C262 1.513(6) .
C26 C261 1.555(6) .
C32 C33 1.510(6) .
C32 C322 1.539(6) .
C32 C321 1.580(7) .
C33 C34 1.543(7) .
C33 H33A 0.9900 .
C33 H33B 0.9900 .
C34 C35 1.531(6) .
C34 H34A 0.9900 .
C34 H34B 0.9900 .
C35 C36 1.503(6) .
C35 H35A 0.9900 .
C35 H35B 0.9900 .
C36 C362 1.532(6) .
C36 C361 1.548(6) .
C42 C44 1.495(6) .
C42 C422 1.529(6) .
C42 C421 1.538(6) .
C43 C44 1.495(6) .
C43 C45 1.549(7) .
C43 H43A 0.9900 .
C43 H43B 0.9900 .
C44 H44A 0.9900 .
C44 H44B 0.9900 .
C45 C46 1.492(6) .
C45 H45A 0.9900 .
C45 H45B 0.9900 .
C46 C461 1.519(7) .
C46 C462 1.595(6) .
C52 C53 1.505(7) .
C52 C521 1.574(6) .
C52 C522 1.591(7) .
C53 C54 1.555(7) .
C53 H53A 0.9900 .
C53 H53B 0.9900 .
C54 C55 1.500(7) .
C54 H54A 0.9900 .
C54 H54B 0.9900 .
C55 C56 1.482(6) .
C55 H55A 0.9900 .
C55 H55B 0.9900 .
C56 C562 1.544(7) .
C56 C561 1.555(6) .
C62 C621 1.522(6) .
C62 C63 1.538(6) .
C62 C622 1.551(6) .
C63 C64 1.503(7) .
C63 H63A 0.9900 .
C63 H63B 0.9900 .
C64 C65 1.553(7) .
C64 H64A 0.9900 .
C64 H64B 0.9900 .
C65 C66 1.532(6) .
C65 H65A 0.9900 .
C65 H65B 0.9900 .
C66 C661 1.507(6) .
C66 C662 1.554(6) .
C121 H12A 0.9800 .
C121 H12B 0.9800 .
C121 H12C 0.9800 .
C122 H12D 0.9800 .
C122 H12E 0.9800 .
C122 H12F 0.9800 .
C161 H16A 0.9800 .
C161 H16B 0.9800 .
C161 H16C 0.9800 .
C162 H16D 0.9800 .
C162 H16E 0.9800 .
C162 H16F 0.9800 .
C221 H22A 0.9800 .
C221 H22B 0.9800 .
C221 H22C 0.9800 .
C222 H22D 0.9800 .
C222 H22E 0.9800 .
C222 H22F 0.9800 .
C261 H26A 0.9800 .
C261 H26B 0.9800 .
C261 H26C 0.9800 .
C262 H26D 0.9800 .
C262 H26E 0.9800 .
C262 H26F 0.9800 .
C321 H32A 0.9800 .
C321 H32B 0.9800 .
C321 H32C 0.9800 .
C322 H32D 0.9800 .
C322 H32E 0.9800 .
C322 H32F 0.9800 .
C361 H36A 0.9800 .
C361 H36B 0.9800 .
C361 H36C 0.9800 .
C362 H36D 0.9800 .
C362 H36E 0.9800 .
C362 H36F 0.9800 .
C421 H42A 0.9800 .
C421 H42B 0.9800 .
C421 H42C 0.9800 .
C422 H42D 0.9800 .
C422 H42E 0.9800 .
C422 H42F 0.9800 .
C461 H46A 0.9800 .
C461 H46B 0.9800 .
C461 H46C 0.9800 .
C462 H46D 0.9800 .
C462 H46E 0.9800 .
C462 H46F 0.9800 .
C521 H52A 0.9800 .
C521 H52B 0.9800 .
C521 H52C 0.9800 .
C522 H52D 0.9800 .
C522 H52E 0.9800 .
C522 H52F 0.9800 .
C561 H56A 0.9800 .
C561 H56B 0.9800 .
C561 H56C 0.9800 .
C562 H56D 0.9800 .
C562 H56E 0.9800 .
C562 H56F 0.9800 .
C621 H62A 0.9800 .
C621 H62B 0.9800 .
C621 H62C 0.9800 .
C622 H62G 0.9800 .
C622 H62H 0.9800 .
C622 H62I 0.9800 .
C661 H62D 0.9800 .
C661 H62E 0.9800 .
C661 H62F 0.9800 .
C662 H66A 0.9800 .
C662 H66B 0.9800 .
C662 H66C 0.9800 .

loop_
_geom_torsion_atom_site_label_1
_geom_torsion_atom_site_label_2
_geom_torsion_atom_site_label_3
_geom_torsion_atom_site_label_4
_geom_torsion
_geom_torsion_site_symmetry_1
_geom_torsion_site_symmetry_4
N31 Mg2 K1 N21 128.7(5) . .
C2A Mg2 K1 N21 -167.5(2) . .
K2 Mg2 K1 N21 -160.07(16) . .
N31 Mg2 K1 N11 -52.7(11) . .
N21 Mg2 K1 N11 178.6(9) . .
C2A Mg2 K1 N11 11.0(9) . .
K2 Mg2 K1 N11 18.5(9) . .
N31 Mg2 K1 C2A -63.8(5) . .
N21 Mg2 K1 C2A 167.5(2) . .
K2 Mg2 K1 C2A 7.44(14) . .
N31 Mg2 K1 C1A -0.4(5) . .
N21 Mg2 K1 C1A -129.11(17) . .
C2A Mg2 K1 C1A 63.38(17) . .
K2 Mg2 K1 C1A 70.82(10) . .
N31 Mg2 K1 C2B -89.7(5) . .
N21 Mg2 K1 C2B 141.56(18) . .
C2A Mg2 K1 C2B -25.95(16) . .
K2 Mg2 K1 C2B -18.51(10) . .
N31 Mg2 K1 C26 100.9(5) . .
N21 Mg2 K1 C26 -27.78(16) . .
C2A Mg2 K1 C26 164.71(19) . .
K2 Mg2 K1 C26 172.15(13) . .
N31 Mg2 K1 C25 107.5(5) . .
N21 Mg2 K1 C25 -21.23(17) . .
C2A Mg2 K1 C25 171.26(18) . .
K2 Mg2 K1 C25 178.70(11) . .
N31 Mg2 K1 Mg1 -18.3(5) . .
N21 Mg2 K1 Mg1 -147.03(15) . .
C2A Mg2 K1 Mg1 45.46(16) . .
K2 Mg2 K1 Mg1 52.90(9) . .
N11 Mg1 K1 N21 117.3(3) . .
N61 Mg1 K1 N21 -118.0(5) 1_455 .
C1A Mg1 K1 N21 -38.4(3) . .
K3 Mg1 K1 N21 -45.2(3) 1_455 .
N61 Mg1 K1 N11 124.7(4) 1_455 .
C1A Mg1 K1 N11 -155.7(2) . .
K3 Mg1 K1 N11 -162.51(16) 1_455 .
N11 Mg1 K1 C2A -147.29(17) . .
N61 Mg1 K1 C2A -22.6(4) 1_455 .
C1A Mg1 K1 C2A 57.03(17) . .
K3 Mg1 K1 C2A 50.20(11) 1_455 .
N11 Mg1 K1 C1A 155.7(2) . .
N61 Mg1 K1 C1A -79.6(4) 1_455 .
K3 Mg1 K1 C1A -6.83(14) 1_455 .
N11 Mg1 K1 C2B -119.17(17) . .
N61 Mg1 K1 C2B 5.6(4) 1_455 .
C1A Mg1 K1 C2B 85.16(17) . .
K3 Mg1 K1 C2B 78.33(10) 1_455 .
N11 Mg1 K1 C26 103.65(18) . .
N61 Mg1 K1 C26 -131.6(4) 1_455 .
C1A Mg1 K1 C26 -52.03(19) . .
K3 Mg1 K1 C26 -58.86(13) 1_455 .
N11 Mg1 K1 C25 75.29(18) . .
N61 Mg1 K1 C25 -160.0(4) 1_455 .
C1A Mg1 K1 C25 -80.39(19) . .
K3 Mg1 K1 C25 -87.22(12) 1_455 .
N11 Mg1 K1 Mg2 -174.41(16) . .
N61 Mg1 K1 Mg2 -49.7(4) 1_455 .
C1A Mg1 K1 Mg2 29.92(17) . .
K3 Mg1 K1 Mg2 23.08(10) 1_455 .
N51 Mg3 K2 N41 127.2(6) . .
C3A Mg3 K2 N41 -167.8(2) . .
K3 Mg3 K2 N41 -160.96(15) . .
N51 Mg3 K2 N31 -62.7(11) . .
N41 Mg3 K2 N31 170.0(9) . .
C3A Mg3 K2 N31 2.2(9) . .
K3 Mg3 K2 N31 9.1(9) . .
N51 Mg3 K2 C3A -65.0(5) . .
N41 Mg3 K2 C3A 167.8(2) . .
K3 Mg3 K2 C3A 6.83(16) . .
N51 Mg3 K2 C2A -0.4(5) . .
N41 Mg3 K2 C2A -127.65(16) . .
C3A Mg3 K2 C2A 64.56(18) . .
K3 Mg3 K2 C2A 71.39(10) . .
N51 Mg3 K2 C3B -90.0(5) . .
N41 Mg3 K2 C3B 142.83(17) . .
C3A Mg3 K2 C3B -24.96(17) . .
K3 Mg3 K2 C3B -18.13(10) . .
N51 Mg3 K2 C44 103.9(5) . .
N41 Mg3 K2 C44 -23.28(15) . .
C3A Mg3 K2 C44 168.93(18) . .
K3 Mg3 K2 C44 175.76(10) . .
N51 Mg3 K2 C42 98.6(5) . .
N41 Mg3 K2 C42 -28.65(15) . .
C3A Mg3 K2 C42 163.56(19) . .
K3 Mg3 K2 C42 170.39(12) . .
N51 Mg3 K2 Mg2 -19.1(5) . .
N41 Mg3 K2 Mg2 -146.27(15) . .
C3A Mg3 K2 Mg2 45.94(17) . .
K3 Mg3 K2 Mg2 52.77(9) . .
N31 Mg2 K2 N41 117.0(3) . .
N21 Mg2 K2 N41 -115.4(4) . .
C2A Mg2 K2 N41 -38.5(3) . .
K1 Mg2 K2 N41 -45.7(2) . .
N21 Mg2 K2 N31 127.6(4) . .
C2A Mg2 K2 N31 -155.5(2) . .
K1 Mg2 K2 N31 -162.66(16) . .
N31 Mg2 K2 C3A -146.17(17) . .
N21 Mg2 K2 C3A -18.5(4) . .
C2A Mg2 K2 C3A 58.34(17) . .
K1 Mg2 K2 C3A 51.17(11) . .
N31 Mg2 K2 C2A 155.5(2) . .
N21 Mg2 K2 C2A -76.9(4) . .
K1 Mg2 K2 C2A -7.17(14) . .
N31 Mg2 K2 C3B -118.63(17) . .
N21 Mg2 K2 C3B 9.0(4) . .
C2A Mg2 K2 C3B 85.88(17) . .
K1 Mg2 K2 C3B 78.71(10) . .
N31 Mg2 K2 C44 78.87(18) . .
N21 Mg2 K2 C44 -153.5(4) . .
C2A Mg2 K2 C44 -76.62(17) . .
K1 Mg2 K2 C44 -83.79(11) . .
N31 Mg2 K2 C42 105.13(18) . .
N21 Mg2 K2 C42 -127.2(4) . .
C2A Mg2 K2 C42 -50.36(18) . .
K1 Mg2 K2 C42 -57.53(13) . .
N31 Mg2 K2 Mg3 -173.69(16) . .
N21 Mg2 K2 Mg3 -46.1(4) . .
C2A Mg2 K2 Mg3 30.82(16) . .
K1 Mg2 K2 Mg3 23.65(10) . .
N51 Mg3 K3 N61 117.0(3) . .
N41 Mg3 K3 N61 -115.8(5) . .
C3A Mg3 K3 N61 -39.3(3) . .
K2 Mg3 K3 N61 -45.9(3) . .
N41 Mg3 K3 N51 127.2(5) . .
C3A Mg3 K3 N51 -156.3(2) . .
K2 Mg3 K3 N51 -162.90(16) . .
N51 Mg3 K3 C1A -146.90(17) . 1_655
N41 Mg3 K3 C1A -19.7(4) . 1_655
C3A Mg3 K3 C1A 56.80(18) . 1_655
K2 Mg3 K3 C1A 50.20(11) . 1_655
N51 Mg3 K3 C3A 156.3(2) . .
N41 Mg3 K3 C3A -76.5(4) . .
K2 Mg3 K3 C3A -6.59(15) . .
N51 Mg3 K3 C1B -118.54(17) . 1_655
N41 Mg3 K3 C1B 8.6(4) . 1_655
C3A Mg3 K3 C1B 85.15(17) . 1_655
K2 Mg3 K3 C1B 78.56(10) . 1_655
N51 Mg3 K3 C62 104.11(19) . .
N41 Mg3 K3 C62 -128.7(4) . .
C3A Mg3 K3 C62 -52.19(19) . .
K2 Mg3 K3 C62 -58.78(14) . .
N51 Mg3 K3 C63 76.69(18) . .
N41 Mg3 K3 C63 -156.1(4) . .
C3A Mg3 K3 C63 -79.61(19) . .
K2 Mg3 K3 C63 -86.21(12) . .
N51 Mg3 K3 Mg1 -174.49(15) . 1_655
N41 Mg3 K3 Mg1 -47.3(4) . 1_655
C3A Mg3 K3 Mg1 29.21(17) . 1_655
K2 Mg3 K3 Mg1 22.61(10) . 1_655
N61 Mg1 N11 C16 -60.2(4) 1_455 .
C1A Mg1 N11 C16 125.1(3) . .
K3 Mg1 N11 C16 -173.2(4) 1_455 .
K1 Mg1 N11 C16 101.0(4) . .
N61 Mg1 N11 C12 94.2(4) 1_455 .
C1A Mg1 N11 C12 -80.5(4) . .
K3 Mg1 N11 C12 -18.7(7) 1_455 .
K1 Mg1 N11 C12 -104.5(3) . .
N61 Mg1 N11 K1 -161.26(19) 1_455 .
C1A Mg1 N11 K1 24.0(2) . .
K3 Mg1 N11 K1 85.8(5) 1_455 .
N21 K1 N11 C16 95.6(3) . .
C2A K1 N11 C16 -72.9(3) . .
C1A K1 N11 C16 -136.7(3) . .
C2B K1 N11 C16 -47.7(3) . .
C26 K1 N11 C16 125.9(3) . .
C25 K1 N11 C16 117.6(3) . .
Mg2 K1 N11 C16 -82.7(9) . .
Mg1 K1 N11 C16 -121.7(3) . .
N21 K1 N11 C12 -20.4(4) . .
C2A K1 N11 C12 171.1(3) . .
C1A K1 N11 C12 107.3(3) . .
C2B K1 N11 C12 -163.7(3) . .
C26 K1 N11 C12 9.9(3) . .
C25 K1 N11 C12 1.6(3) . .
Mg2 K1 N11 C12 161.3(8) . .
Mg1 K1 N11 C12 122.3(3) . .
N21 K1 N11 Mg1 -142.7(2) . .
C2A K1 N11 Mg1 48.8(2) . .
C1A K1 N11 Mg1 -15.06(13) . .
C2B K1 N11 Mg1 73.97(17) . .
C26 K1 N11 Mg1 -112.46(18) . .
C25 K1 N11 Mg1 -120.70(15) . .
Mg2 K1 N11 Mg1 38.9(10) . .
N31 Mg2 N21 C26 -61.9(4) . .
C2A Mg2 N21 C26 113.4(3) . .
K1 Mg2 N21 C26 101.8(3) . .
K2 Mg2 N21 C26 -177.2(3) . .
N31 Mg2 N21 C22 91.8(4) . .
C2A Mg2 N21 C22 -93.0(3) . .
K1 Mg2 N21 C22 -104.5(3) . .
K2 Mg2 N21 C22 -23.6(6) . .
N31 Mg2 N21 K1 -163.72(19) . .
C2A Mg2 N21 K1 11.55(19) . .
K2 Mg2 N21 K1 80.9(4) . .
N11 K1 N21 C26 62.1(4) . .
C2A K1 N21 C26 -125.9(3) . .
C1A K1 N21 C26 -50.4(3) . .
C2B K1 N21 C26 -149.5(3) . .
C25 K1 N21 C26 31.3(2) . .
Mg2 K1 N21 C26 -118.1(3) . .
Mg1 K1 N21 C26 -23.2(4) . .
N11 K1 N21 C22 -60.1(4) . .
C2A K1 N21 C22 111.8(3) . .
C1A K1 N21 C22 -172.6(3) . .
C2B K1 N21 C22 88.2(3) . .
C26 K1 N21 C22 -122.2(4) . .
C25 K1 N21 C22 -91.0(3) . .
Mg2 K1 N21 C22 119.6(3) . .
Mg1 K1 N21 C22 -145.4(3) . .
N11 K1 N21 Mg2 -179.72(17) . .
C2A K1 N21 Mg2 -7.79(13) . .
C1A K1 N21 Mg2 67.78(19) . .
C2B K1 N21 Mg2 -31.38(14) . .
C26 K1 N21 Mg2 118.1(3) . .
C25 K1 N21 Mg2 149.4(2) . .
Mg1 K1 N21 Mg2 95.0(3) . .
N21 Mg2 N31 C36 91.6(4) . .
C2A Mg2 N31 C36 -83.6(4) . .
K1 Mg2 N31 C36 -26.5(7) . .
K2 Mg2 N31 C36 -107.3(4) . .
N21 Mg2 N31 C32 -58.9(4) . .
C2A Mg2 N31 C32 125.9(3) . .
K1 Mg2 N31 C32 -177.0(4) . .
K2 Mg2 N31 C32 102.1(3) . .
N21 Mg2 N31 K2 -161.01(19) . .
C2A Mg2 N31 K2 23.8(2) . .
K1 Mg2 N31 K2 80.9(5) . .
N41 K2 N31 C36 -21.9(4) . .
C3A K2 N31 C36 171.5(3) . .
C2A K2 N31 C36 105.5(3) . .
C3B K2 N31 C36 -164.7(2) . .
C44 K2 N31 C36 3.2(3) . .
C42 K2 N31 C36 9.7(3) . .
Mg3 K2 N31 C36 169.5(8) . .
Mg2 K2 N31 C36 120.7(3) . .
N41 K2 N31 C32 96.0(3) . .
C3A K2 N31 C32 -70.5(3) . .
C2A K2 N31 C32 -136.6(3) . .
C3B K2 N31 C32 -46.7(3) . .
C44 K2 N31 C32 121.2(3) . .
C42 K2 N31 C32 127.7(3) . .
Mg3 K2 N31 C32 -72.5(10) . .
Mg2 K2 N31 C32 -121.3(3) . .
N41 K2 N31 Mg2 -142.64(19) . .
C3A K2 N31 Mg2 50.8(2) . .
C2A K2 N31 Mg2 -15.22(13) . .
C3B K2 N31 Mg2 74.64(16) . .
C44 K2 N31 Mg2 -117.49(14) . .
C42 K2 N31 Mg2 -110.98(17) . .
Mg3 K2 N31 Mg2 48.8(10) . .
N51 Mg3 N41 C46 91.1(4) . .
C3A Mg3 N41 C46 -93.7(4) . .
K2 Mg3 N41 C46 -105.1(4) . .
K3 Mg3 N41 C46 -24.4(7) . .
N51 Mg3 N41 C42 -62.5(4) . .
C3A Mg3 N41 C42 112.6(3) . .
K2 Mg3 N41 C42 101.3(3) . .
K3 Mg3 N41 C42 -178.1(3) . .
N51 Mg3 N41 K2 -163.79(19) . .
C3A Mg3 N41 K2 11.3(2) . .
K3 Mg3 N41 K2 80.6(4) . .
N31 K2 N41 C46 -55.9(4) . .
C3A K2 N41 C46 114.7(3) . .
C2A K2 N41 C46 -168.2(3) . .
C3B K2 N41 C46 91.9(3) . .
C44 K2 N41 C46 -91.3(3) . .
C42 K2 N41 C46 -120.9(4) . .
Mg3 K2 N41 C46 122.4(3) . .
Mg2 K2 N41 C46 -140.9(3) . .
N31 K2 N41 C42 65.0(3) . .
C3A K2 N41 C42 -124.4(3) . .
C2A K2 N41 C42 -47.3(3) . .
C3B K2 N41 C42 -147.2(2) . .
C44 K2 N41 C42 29.5(2) . .
Mg3 K2 N41 C42 -116.8(3) . .
Mg2 K2 N41 C42 -20.0(4) . .
N31 K2 N41 Mg3 -178.24(17) . .
C3A K2 N41 Mg3 -7.62(13) . .
C2A K2 N41 Mg3 69.43(18) . .
C3B K2 N41 Mg3 -30.41(14) . .
C44 K2 N41 Mg3 146.3(2) . .
C42 K2 N41 Mg3 116.8(3) . .
Mg2 K2 N41 Mg3 96.8(2) . .
N41 Mg3 N51 C56 92.9(4) . .
C3A Mg3 N51 C56 -82.2(4) . .
K2 Mg3 N51 C56 -23.8(8) . .
K3 Mg3 N51 C56 -105.2(4) . .
N41 Mg3 N51 C52 -60.0(4) . .
C3A Mg3 N51 C52 125.0(4) . .
K2 Mg3 N51 C52 -176.7(4) . .
K3 Mg3 N51 C52 101.9(4) . .
N41 Mg3 N51 K3 -161.92(17) . .
C3A Mg3 N51 K3 23.0(2) . .
K2 Mg3 N51 K3 81.3(5) . .
N61 K3 N51 C56 -19.8(4) . .
C1A K3 N51 C56 173.2(3) 1_655 .
C3A K3 N51 C56 108.5(3) . .
C1B K3 N51 C56 -161.8(3) 1_655 .
C62 K3 N51 C56 12.0(4) . .
C63 K3 N51 C56 4.1(3) . .
Mg1 K3 N51 C56 168.3(10) 1_655 .
Mg3 K3 N51 C56 123.2(3) . .
N61 K3 N51 C52 95.3(3) . .
C1A K3 N51 C52 -71.6(3) 1_655 .
C3A K3 N51 C52 -136.4(3) . .
C1B K3 N51 C52 -46.7(3) 1_655 .
C62 K3 N51 C52 127.1(3) . .
C63 K3 N51 C52 119.3(3) . .
Mg1 K3 N51 C52 -76.6(11) 1_655 .
Mg3 K3 N51 C52 -121.7(3) . .
N61 K3 N51 Mg3 -142.97(19) . .
C1A K3 N51 Mg3 50.0(2) 1_655 .
C3A K3 N51 Mg3 -14.72(13) . .
C1B K3 N51 Mg3 75.03(17) 1_655 .
C62 K3 N51 Mg3 -111.21(18) . .
C63 K3 N51 Mg3 -119.05(15) . .
Mg1 K3 N51 Mg3 45.1(11) 1_655 .
N51 K3 N61 C66 -57.0(4) . .
C1A K3 N61 C66 114.0(3) 1_655 .
C3A K3 N61 C66 -170.2(3) . .
C1B K3 N61 C66 90.4(3) 1_655 .
C62 K3 N61 C66 -120.8(4) . .
C63 K3 N61 C66 -90.3(3) . .
Mg1 K3 N61 C66 121.9(3) 1_655 .
Mg3 K3 N61 C66 -142.2(3) . .
N51 K3 N61 C62 63.8(4) . .
C1A K3 N61 C62 -125.2(3) 1_655 .
C3A K3 N61 C62 -49.4(3) . .
C1B K3 N61 C62 -148.8(3) 1_655 .
C63 K3 N61 C62 30.5(2) . .
Mg1 K3 N61 C62 -117.4(3) 1_655 .
Mg3 K3 N61 C62 -21.5(4) . .
N51 K3 N61 Mg1 -178.83(17) . 1_655
C1A K3 N61 Mg1 -7.85(13) 1_655 1_655
C3A K3 N61 Mg1 67.95(19) . 1_655
C1B K3 N61 Mg1 -31.48(14) 1_655 1_655
C62 K3 N61 Mg1 117.4(3) . 1_655
C63 K3 N61 Mg1 147.8(2) . 1_655
Mg3 K3 N61 Mg1 95.9(2) . 1_655
N11 Mg1 C1A C1B -118.5(4) . .
N61 Mg1 C1A C1B 65.7(4) 1_455 .
K3 Mg1 C1A C1B 76.7(4) 1_455 .
K1 Mg1 C1A C1B -96.6(4) . .
N11 Mg1 C1A K3 164.80(15) . 1_455
N61 Mg1 C1A K3 -11.00(19) 1_455 1_455
K1 Mg1 C1A K3 -173.26(14) . 1_455
N11 Mg1 C1A K1 -21.94(19) . .
N61 Mg1 C1A K1 162.26(14) 1_455 .
K3 Mg1 C1A K1 173.26(14) 1_455 .
N21 K1 C1A C1B -69.9(3) . .
N11 K1 C1A C1B 139.8(3) . .
C2A K1 C1A C1B -3.5(3) . .
C2B K1 C1A C1B 22.4(3) . .
C26 K1 C1A C1B -89.6(3) . .
C25 K1 C1A C1B -116.9(3) . .
Mg2 K1 C1A C1B -35.5(3) . .
Mg1 K1 C1A C1B 125.4(3) . .
N21 K1 C1A Mg1 164.65(12) . .
N11 K1 C1A Mg1 14.34(13) . .
C2A K1 C1A Mg1 -128.94(15) . .
C2B K1 C1A Mg1 -103.00(15) . .
C26 K1 C1A Mg1 145.02(13) . .
C25 K1 C1A Mg1 117.65(14) . .
Mg2 K1 C1A Mg1 -160.95(11) . .
N21 K1 C1A K3 -170.4(5) . 1_455
N11 K1 C1A K3 39.3(6) . 1_455
C2A K1 C1A K3 -104.0(6) . 1_455
C2B K1 C1A K3 -78.1(6) . 1_455
C26 K1 C1A K3 170.0(6) . 1_455
C25 K1 C1A K3 142.6(6) . 1_455
Mg2 K1 C1A K3 -136.0(6) . 1_455
Mg1 K1 C1A K3 24.9(5) . 1_455
Mg1 C1A C1B C1C 177.5(3) . .
K3 C1A C1B C1C -104.6(4) 1_455 .
K1 C1A C1B C1C 91.4(4) . .
Mg1 C1A C1B K3 -77.8(3) . 1_455
K1 C1A C1B K3 -164.03(16) . 1_455
C1A C1B C1C C1D -177.9(4) . .
K3 C1B C1C C1D 104.7(4) 1_455 .
N31 Mg2 C2A C2B -117.5(4) . .
N21 Mg2 C2A C2B 66.2(4) . .
K1 Mg2 C2A C2B 77.0(4) . .
K2 Mg2 C2A C2B -95.9(4) . .
N31 Mg2 C2A K1 165.48(14) . .
N21 Mg2 C2A K1 -10.85(18) . .
K2 Mg2 C2A K1 -172.91(14) . .
N31 Mg2 C2A K2 -21.62(18) . .
N21 Mg2 C2A K2 162.06(14) . .
K1 Mg2 C2A K2 172.91(14) . .
N21 K1 C2A C2B -119.8(3) . .
N11 K1 C2A C2B 54.2(3) . .
C1A K1 C2A C2B 110.4(2) . .
C26 K1 C2A C2B -139.2(3) . .
C25 K1 C2A C2B -136.5(2) . .
Mg2 K1 C2A C2B -127.4(3) . .
Mg1 K1 C2A C2B 81.1(2) . .
N21 K1 C2A Mg2 7.58(13) . .
N11 K1 C2A Mg2 -178.42(13) . .
C1A K1 C2A Mg2 -122.26(14) . .
C2B K1 C2A Mg2 127.4(3) . .
C26 K1 C2A Mg2 -11.80(15) . .
C25 K1 C2A Mg2 -9.10(18) . .
Mg1 K1 C2A Mg2 -151.59(10) . .
N21 K1 C2A K2 -18.3(5) . .
N11 K1 C2A K2 155.7(5) . .
C1A K1 C2A K2 -148.1(6) . .
C2B K1 C2A K2 101.5(7) . .
C26 K1 C2A K2 -37.7(6) . .
C25 K1 C2A K2 -35.0(6) . .
Mg2 K1 C2A K2 -25.9(5) . .
Mg1 K1 C2A K2 -177.4(5) . .
N41 K2 C2A C2B -70.3(3) . .
N31 K2 C2A C2B 139.7(3) . .
C3A K2 C2A C2B -3.0(3) . .
C3B K2 C2A C2B 22.7(3) . .
C44 K2 C2A C2B -115.2(3) . .
C42 K2 C2A C2B -89.1(3) . .
Mg3 K2 C2A C2B -35.5(3) . .
Mg2 K2 C2A C2B 125.1(3) . .
N41 K2 C2A Mg2 164.52(12) . .
N31 K2 C2A Mg2 14.51(13) . .
C3A K2 C2A Mg2 -128.18(14) . .
C3B K2 C2A Mg2 -102.49(14) . .
C44 K2 C2A Mg2 119.70(14) . .
C42 K2 C2A Mg2 145.73(13) . .
Mg3 K2 C2A Mg2 -160.61(10) . .
N41 K2 C2A K1 -169.4(5) . .
N31 K2 C2A K1 40.6(6) . .
C3A K2 C2A K1 -102.1(6) . .
C3B K2 C2A K1 -76.4(6) . .
C44 K2 C2A K1 145.8(6) . .
C42 K2 C2A K1 171.8(5) . .
Mg3 K2 C2A K1 -134.5(5) . .
Mg2 K2 C2A K1 26.1(5) . .
Mg2 C2A C2B C2C 178.8(3) . .
K1 C2A C2B C2C -103.4(4) . .
K2 C2A C2B C2C 92.8(4) . .
Mg2 C2A C2B K1 -77.8(3) . .
K2 C2A C2B K1 -163.85(17) . .
N21 K1 C2B C2C 167.2(3) . .
N11 K1 C2B C2C -30.1(3) . .
C2A K1 C2B C2C 111.8(4) . .
C1A K1 C2B C2C 39.8(3) . .
C26 K1 C2B C2C 154.7(3) . .
C25 K1 C2B C2C 167.9(3) . .
Mg2 K1 C2B C2C 146.1(3) . .
Mg1 K1 C2B C2C 3.6(3) . .
N21 K1 C2B C2A 55.4(2) . .
N11 K1 C2B C2A -141.9(2) . .
C1A K1 C2B C2A -72.0(3) . .
C26 K1 C2B C2A 42.9(3) . .
C25 K1 C2B C2A 56.1(3) . .
Mg2 K1 C2B C2A 34.3(2) . .
Mg1 K1 C2B C2A -108.2(2) . .
C2A C2B C2C C2D -177.0(4) . .
K1 C2B C2C C2D 106.1(4) . .
N51 Mg3 C3A C3B -117.4(4) . .
N41 Mg3 C3A C3B 66.4(5) . .
K2 Mg3 C3A C3B 77.1(4) . .
K3 Mg3 C3A C3B -96.4(4) . .
N51 Mg3 C3A K2 165.52(14) . .
N41 Mg3 C3A K2 -10.64(18) . .
K3 Mg3 C3A K2 -173.49(14) . .
N51 Mg3 C3A K3 -21.00(19) . .
N41 Mg3 C3A K3 162.85(13) . .
K2 Mg3 C3A K3 173.49(15) . .
N41 K2 C3A C3B -121.5(3) . .
N31 K2 C3A C3B 51.4(3) . .
C2A K2 C3A C3B 109.6(2) . .
C44 K2 C3A C3B -140.3(2) . .
C42 K2 C3A C3B -141.5(3) . .
Mg3 K2 C3A C3B -128.9(3) . .
Mg2 K2 C3A C3B 79.6(2) . .
N41 K2 C3A Mg3 7.40(13) . .
N31 K2 C3A Mg3 -179.70(12) . .
C2A K2 C3A Mg3 -121.53(15) . .
C3B K2 C3A Mg3 128.9(3) . .
C44 K2 C3A Mg3 -11.40(18) . .
C42 K2 C3A Mg3 -12.64(15) . .
Mg2 K2 C3A Mg3 -151.58(11) . .
N41 K2 C3A K3 -16.7(6) . .
N31 K2 C3A K3 156.2(5) . .
C2A K2 C3A K3 -145.6(6) . .
C3B K2 C3A K3 104.8(7) . .
C44 K2 C3A K3 -35.5(6) . .
C42 K2 C3A K3 -36.7(6) . .
Mg3 K2 C3A K3 -24.1(5) . .
Mg2 K2 C3A K3 -175.6(6) . .
N61 K3 C3A C3B -68.9(3) . .
N51 K3 C3A C3B 140.7(3) . .
C1A K3 C3A C3B -2.9(3) 1_655 .
C1B K3 C3A C3B 23.2(3) 1_655 .
C62 K3 C3A C3B -88.9(3) . .
C63 K3 C3A C3B -115.8(3) . .
Mg1 K3 C3A C3B -35.0(3) 1_655 .
Mg3 K3 C3A C3B 126.7(3) . .
N61 K3 C3A Mg3 164.38(12) . .
N51 K3 C3A Mg3 13.99(13) . .
C1A K3 C3A Mg3 -129.62(15) 1_655 .
C1B K3 C3A Mg3 -103.44(14) 1_655 .
C62 K3 C3A Mg3 144.42(13) . .
C63 K3 C3A Mg3 117.56(15) . .
Mg1 K3 C3A Mg3 -161.68(10) 1_655 .
N61 K3 C3A K2 -171.4(5) . .
N51 K3 C3A K2 38.2(6) . .
C1A K3 C3A K2 -105.4(6) 1_655 .
C1B K3 C3A K2 -79.2(6) 1_655 .
C62 K3 C3A K2 168.7(6) . .
C63 K3 C3A K2 141.8(6) . .
Mg1 K3 C3A K2 -137.4(6) 1_655 .
Mg3 K3 C3A K2 24.3(5) . .
Mg3 C3A C3B C3C 179.1(3) . .
K2 C3A C3B C3C -103.3(4) . .
K3 C3A C3B C3C 92.3(4) . .
Mg3 C3A C3B K2 -77.6(3) . .
K3 C3A C3B K2 -164.33(17) . .
N41 K2 C3B C3A 54.0(2) . .
N31 K2 C3B C3A -143.8(2) . .
C2A K2 C3B C3A -73.0(2) . .
C44 K2 C3B C3A 51.1(3) . .
C42 K2 C3B C3A 40.4(3) . .
Mg3 K2 C3B C3A 33.6(2) . .
Mg2 K2 C3B C3A -109.6(2) . .
N41 K2 C3B C3C 166.5(3) . .
N31 K2 C3B C3C -31.3(3) . .
C3A K2 C3B C3C 112.5(4) . .
C2A K2 C3B C3C 39.5(3) . .
C44 K2 C3B C3C 163.6(3) . .
C42 K2 C3B C3C 152.9(3) . .
Mg3 K2 C3B C3C 146.1(3) . .
Mg2 K2 C3B C3C 2.9(3) . .
C3A C3B C3C C3D -176.9(4) . .
K2 C3B C3C C3D 106.0(4) . .
C16 N11 C12 C122 74.0(5) . .
Mg1 N11 C12 C122 -82.3(4) . .
K1 N11 C12 C122 179.3(3) . .
C16 N11 C12 C13 -50.7(5) . .
Mg1 N11 C12 C13 153.0(3) . .
K1 N11 C12 C13 54.6(4) . .
C16 N11 C12 C121 -168.3(4) . .
Mg1 N11 C12 C121 35.4(5) . .
K1 N11 C12 C121 -63.0(4) . .
N11 C12 C13 C14 53.6(5) . .
C122 C12 C13 C14 -73.3(6) . .
C121 C12 C13 C14 168.7(4) . .
C12 C13 C14 C15 -56.0(6) . .
C13 C14 C15 C16 53.8(6) . .
C12 N11 C16 C15 52.6(5) . .
Mg1 N11 C16 C15 -151.1(3) . .
K1 N11 C16 C15 -54.6(4) . .
C12 N11 C16 C162 -76.8(5) . .
Mg1 N11 C16 C162 79.6(5) . .
K1 N11 C16 C162 176.1(4) . .
C12 N11 C16 C161 167.2(4) . .
Mg1 N11 C16 C161 -36.4(5) . .
K1 N11 C16 C161 60.0(4) . .
C14 C15 C16 N11 -53.2(5) . .
C14 C15 C16 C162 77.9(5) . .
C14 C15 C16 C161 -168.4(4) . .
C26 N21 C22 C222 -170.9(4) . .
Mg2 N21 C22 C222 35.7(5) . .
K1 N21 C22 C222 -62.2(4) . .
C26 N21 C22 C23 -49.7(5) . .
Mg2 N21 C22 C23 156.9(3) . .
K1 N21 C22 C23 59.0(4) . .
C26 N21 C22 C221 71.8(5) . .
Mg2 N21 C22 C221 -81.6(5) . .
K1 N21 C22 C221 -179.5(3) . .
N21 C22 C23 C24 48.0(6) . .
C222 C22 C23 C24 169.3(4) . .
C221 C22 C23 C24 -77.6(5) . .
C22 C23 C24 C25 -50.8(6) . .
C23 C24 C25 C26 51.5(6) . .
C23 C24 C25 K1 -28.5(4) . .
N21 K1 C25 C24 82.4(3) . .
N11 K1 C25 C24 -81.9(3) . .
C2A K1 C25 C24 105.6(3) . .
C1A K1 C25 C24 -154.9(3) . .
C2B K1 C25 C24 81.4(3) . .
C26 K1 C25 C24 111.9(5) . .
Mg2 K1 C25 C24 100.1(3) . .
Mg1 K1 C25 C24 -116.7(3) . .
N21 K1 C25 C26 -29.5(2) . .
N11 K1 C25 C26 166.2(3) . .
C2A K1 C25 C26 -6.2(3) . .
C1A K1 C25 C26 93.2(3) . .
C2B K1 C25 C26 -30.5(3) . .
Mg2 K1 C25 C26 -11.8(3) . .
Mg1 K1 C25 C26 131.4(3) . .
C22 N21 C26 C262 168.2(4) . .
Mg2 N21 C26 C262 -38.1(4) . .
K1 N21 C26 C262 58.3(3) . .
C22 N21 C26 C25 50.2(5) . .
Mg2 N21 C26 C25 -156.1(3) . .
K1 N21 C26 C25 -59.7(4) . .
C22 N21 C26 C261 -72.7(5) . .
Mg2 N21 C26 C261 81.0(4) . .
K1 N21 C26 C261 177.4(3) . .
C22 N21 C26 K1 109.9(4) . .
Mg2 N21 C26 K1 -96.4(2) . .
C24 C25 C26 N21 -50.7(6) . .
K1 C25 C26 N21 46.8(3) . .
C24 C25 C26 C262 -168.7(4) . .
K1 C25 C26 C262 -71.2(3) . .
C24 C25 C26 C261 76.9(5) . .
K1 C25 C26 C261 174.4(4) . .
C24 C25 C26 K1 -97.5(4) . .
N11 K1 C26 N21 -142.2(2) . .
C2A K1 C26 N21 50.2(3) . .
C1A K1 C26 N21 139.3(2) . .
C2B K1 C26 N21 31.9(3) . .
C25 K1 C26 N21 -124.0(4) . .
Mg2 K1 C26 N21 41.2(2) . .
Mg1 K1 C26 N21 168.7(2) . .
N21 K1 C26 C262 -123.7(4) . .
N11 K1 C26 C262 94.1(3) . .
C2A K1 C26 C262 -73.5(3) . .
C1A K1 C26 C262 15.6(3) . .
C2B K1 C26 C262 -91.8(3) . .
C25 K1 C26 C262 112.3(4) . .
Mg2 K1 C26 C262 -82.5(2) . .
Mg1 K1 C26 C262 45.0(3) . .
N21 K1 C26 C25 124.0(4) . .
N11 K1 C26 C25 -18.2(4) . .
C2A K1 C26 C25 174.2(3) . .
C1A K1 C26 C25 -96.7(3) . .
C2B K1 C26 C25 155.9(3) . .
Mg2 K1 C26 C25 165.2(3) . .
Mg1 K1 C26 C25 -67.2(3) . .
N21 K1 C26 C261 -16(2) . .
N11 K1 C26 C261 -159(2) . .
C2A K1 C26 C261 34(2) . .
C1A K1 C26 C261 123(2) . .
C2B K1 C26 C261 15(2) . .
C25 K1 C26 C261 -140(2) . .
Mg2 K1 C26 C261 25(2) . .
Mg1 K1 C26 C261 152(2) . .
C36 N31 C32 C33 54.7(5) . .
Mg2 N31 C32 C33 -153.3(3) . .
K2 N31 C32 C33 -55.9(4) . .
C36 N31 C32 C322 -72.5(5) . .
Mg2 N31 C32 C322 79.5(5) . .
K2 N31 C32 C322 176.8(4) . .
C36 N31 C32 C321 169.0(4) . .
Mg2 N31 C32 C321 -39.0(5) . .
K2 N31 C32 C321 58.4(4) . .
N31 C32 C33 C34 -53.6(6) . .
C322 C32 C33 C34 78.0(5) . .
C321 C32 C33 C34 -167.9(4) . .
C32 C33 C34 C35 51.5(6) . .
C33 C34 C35 C36 -51.0(6) . .
C32 N31 C36 C35 -52.2(5) . .
Mg2 N31 C36 C35 155.5(3) . .
K2 N31 C36 C35 55.6(4) . .
C32 N31 C36 C362 71.4(5) . .
Mg2 N31 C36 C362 -81.0(5) . .
K2 N31 C36 C362 179.2(3) . .
C32 N31 C36 C361 -168.7(4) . .
Mg2 N31 C36 C361 38.9(5) . .
K2 N31 C36 C361 -60.9(4) . .
C34 C35 C36 N31 51.0(6) . .
C34 C35 C36 C362 -76.7(5) . .
C34 C35 C36 C361 166.9(4) . .
C46 N41 C42 C44 51.9(5) . .
Mg3 N41 C42 C44 -153.4(3) . .
K2 N41 C42 C44 -57.6(4) . .
C46 N41 C42 C422 -73.0(5) . .
Mg3 N41 C42 C422 81.8(4) . .
K2 N41 C42 C422 177.6(3) . .
C46 N41 C42 C421 167.6(4) . .
Mg3 N41 C42 C421 -37.7(4) . .
K2 N41 C42 C421 58.1(3) . .
C46 N41 C42 K2 109.4(4) . .
Mg3 N41 C42 K2 -95.8(2) . .
N31 K2 C42 N41 -140.5(2) . .
C3A K2 C42 N41 51.5(2) . .
C2A K2 C42 N41 141.6(2) . .
C3B K2 C42 N41 34.4(2) . .
C44 K2 C42 N41 -125.7(4) . .
Mg3 K2 C42 N41 41.8(2) . .
Mg2 K2 C42 N41 170.26(19) . .
N41 K2 C42 C44 125.7(4) . .
N31 K2 C42 C44 -14.8(3) . .
C3A K2 C42 C44 177.2(3) . .
C2A K2 C42 C44 -92.7(3) . .
C3B K2 C42 C44 160.1(3) . .
Mg3 K2 C42 C44 167.5(3) . .
Mg2 K2 C42 C44 -64.1(3) . .
N41 K2 C42 C422 -15(2) . .
N31 K2 C42 C422 -156(2) . .
C3A K2 C42 C422 36(2) . .
C2A K2 C42 C422 126(2) . .
C3B K2 C42 C422 19(2) . .
C44 K2 C42 C422 -141(2) . .
Mg3 K2 C42 C422 27(2) . .
Mg2 K2 C42 C422 155(2) . .
N41 K2 C42 C421 -123.3(4) . .
N31 K2 C42 C421 96.2(3) . .
C3A K2 C42 C421 -71.8(3) . .
C2A K2 C42 C421 18.3(3) . .
C3B K2 C42 C421 -89.0(3) . .
C44 K2 C42 C421 111.0(4) . .
Mg3 K2 C42 C421 -81.5(2) . .
Mg2 K2 C42 C421 46.9(3) . .
N41 C42 C44 C43 -52.4(6) . .
C422 C42 C44 C43 76.3(6) . .
C421 C42 C44 C43 -168.8(4) . .
K2 C42 C44 C43 -98.2(4) . .
N41 C42 C44 K2 45.7(3) . .
C422 C42 C44 K2 174.5(4) . .
C421 C42 C44 K2 -70.7(3) . .
C45 C43 C44 C42 51.5(6) . .
C45 C43 C44 K2 -30.8(4) . .
N41 K2 C44 C42 -29.3(2) . .
N31 K2 C44 C42 168.8(3) . .
C3A K2 C44 C42 -3.0(3) . .
C2A K2 C44 C42 95.8(3) . .
C3B K2 C44 C42 -25.1(3) . .
Mg3 K2 C44 C42 -10.0(2) . .
Mg2 K2 C44 C42 132.8(2) . .
N41 K2 C44 C43 83.1(3) . .
N31 K2 C44 C43 -78.8(3) . .
C3A K2 C44 C43 109.4(3) . .
C2A K2 C44 C43 -151.8(3) . .
C3B K2 C44 C43 87.3(3) . .
C42 K2 C44 C43 112.4(5) . .
Mg3 K2 C44 C43 102.4(3) . .
Mg2 K2 C44 C43 -114.8(3) . .
C44 C43 C45 C46 -48.5(6) . .
C42 N41 C46 C45 -50.0(5) . .
Mg3 N41 C46 C45 156.7(3) . .
K2 N41 C46 C45 57.9(4) . .
C42 N41 C46 C461 -170.4(4) . .
Mg3 N41 C46 C461 36.3(5) . .
K2 N41 C46 C461 -62.5(4) . .
C42 N41 C46 C462 72.5(6) . .
Mg3 N41 C46 C462 -80.8(5) . .
K2 N41 C46 C462 -179.6(4) . .
C43 C45 C46 N41 47.3(6) . .
C43 C45 C46 C461 167.1(4) . .
C43 C45 C46 C462 -80.0(5) . .
C56 N51 C52 C53 52.6(6) . .
Mg3 N51 C52 C53 -152.0(3) . .
K3 N51 C52 C53 -54.6(4) . .
C56 N51 C52 C521 -78.2(5) . .
Mg3 N51 C52 C521 77.2(5) . .
K3 N51 C52 C521 174.5(4) . .
C56 N51 C52 C522 168.8(4) . .
Mg3 N51 C52 C522 -35.9(5) . .
K3 N51 C52 C522 61.5(4) . .
N51 C52 C53 C54 -53.5(6) . .
C521 C52 C53 C54 77.2(6) . .
C522 C52 C53 C54 -167.2(4) . .
C52 C53 C54 C55 53.2(6) . .
C53 C54 C55 C56 -52.2(6) . .
C52 N51 C56 C55 -50.8(6) . .
Mg3 N51 C56 C55 154.1(4) . .
K3 N51 C56 C55 54.8(4) . .
C52 N51 C56 C562 -168.8(4) . .
Mg3 N51 C56 C562 36.2(5) . .
K3 N51 C56 C562 -63.1(4) . .
C52 N51 C56 C561 74.7(5) . .
Mg3 N51 C56 C561 -80.4(5) . .
K3 N51 C56 C561 -179.7(3) . .
C54 C55 C56 N51 52.1(6) . .
C54 C55 C56 C562 168.7(4) . .
C54 C55 C56 C561 -77.3(5) . .
C66 N61 C62 C621 167.8(4) . .
Mg1 N61 C62 C621 -37.4(4) 1_655 .
K3 N61 C62 C621 57.8(4) . .
C66 N61 C62 C63 49.4(5) . .
Mg1 N61 C62 C63 -155.8(3) 1_655 .
K3 N61 C62 C63 -60.6(4) . .
C66 N61 C62 C622 -72.9(5) . .
Mg1 N61 C62 C622 81.9(4) 1_655 .
K3 N61 C62 C622 177.2(3) . .
C66 N61 C62 K3 110.0(4) . .
Mg1 N61 C62 K3 -95.3(2) 1_655 .
N51 K3 C62 N61 -141.7(2) . .
C1A K3 C62 N61 50.5(3) 1_655 .
C3A K3 C62 N61 140.3(3) . .
C1B K3 C62 N61 32.6(3) 1_655 .
C63 K3 C62 N61 -124.2(4) . .
Mg1 K3 C62 N61 40.8(2) 1_655 .
Mg3 K3 C62 N61 169.7(2) . .
N61 K3 C62 C621 -124.6(4) . .
N51 K3 C62 C621 93.7(3) . .
C1A K3 C62 C621 -74.1(3) 1_655 .
C3A K3 C62 C621 15.7(3) . .
C1B K3 C62 C621 -91.9(3) 1_655 .
C63 K3 C62 C621 111.3(4) . .
Mg1 K3 C62 C621 -83.8(3) 1_655 .
Mg3 K3 C62 C621 45.2(3) . .
N61 K3 C62 C63 124.2(4) . .
N51 K3 C62 C63 -17.5(4) . .
C1A K3 C62 C63 174.7(3) 1_655 .
C3A K3 C62 C63 -95.6(3) . .
C1B K3 C62 C63 156.8(3) 1_655 .
Mg1 K3 C62 C63 164.9(3) 1_655 .
Mg3 K3 C62 C63 -66.1(3) . .
N61 K3 C62 C622 -15.3(19) . .
N51 K3 C62 C622 -157(2) . .
C1A K3 C62 C622 35(2) 1_655 .
C3A K3 C62 C622 125(2) . .
C1B K3 C62 C622 17(2) 1_655 .
C63 K3 C62 C622 -139(2) . .
Mg1 K3 C62 C622 25(2) 1_655 .
Mg3 K3 C62 C622 154(2) . .
N61 C62 C63 C64 -50.0(6) . .
C621 C62 C63 C64 -169.5(4) . .
C622 C62 C63 C64 75.2(6) . .
K3 C62 C63 C64 -98.0(4) . .
N61 C62 C63 K3 48.1(3) . .
C621 C62 C63 K3 -71.4(3) . .
C622 C62 C63 K3 173.3(4) . .
N61 K3 C63 C64 79.8(3) . .
N51 K3 C63 C64 -83.3(3) . .
C1A K3 C63 C64 104.3(3) 1_655 .
C3A K3 C63 C64 -156.4(3) . .
C1B K3 C63 C64 80.6(4) 1_655 .
C62 K3 C63 C64 110.0(5) . .
Mg1 K3 C63 C64 98.0(3) 1_655 .
Mg3 K3 C63 C64 -118.5(3) . .
N61 K3 C63 C62 -30.2(3) . .
N51 K3 C63 C62 166.7(3) . .
C1A K3 C63 C62 -5.7(3) 1_655 .
C3A K3 C63 C62 93.6(3) . .
C1B K3 C63 C62 -29.4(4) 1_655 .
Mg1 K3 C63 C62 -12.0(3) 1_655 .
Mg3 K3 C63 C62 131.5(3) . .
C62 C63 C64 C65 54.0(6) . .
K3 C63 C64 C65 -25.4(5) . .
C63 C64 C65 C66 -54.2(6) . .
C62 N61 C66 C661 -168.1(4) . .
Mg1 N61 C66 C661 38.1(5) 1_655 .
K3 N61 C66 C661 -61.5(4) . .
C62 N61 C66 C65 -50.7(5) . .
Mg1 N61 C66 C65 155.5(3) 1_655 .
K3 N61 C66 C65 55.9(4) . .
C62 N61 C66 C662 72.0(5) . .
Mg1 N61 C66 C662 -81.8(5) 1_655 .
K3 N61 C66 C662 178.6(3) . .
C64 C65 C66 N61 51.1(5) . .
C64 C65 C66 C661 168.1(4) . .
C64 C65 C66 C662 -75.7(5) . .
